data_4128814
loop_
_publ_author_name
'Zhong, Jiankang'
'Zhang, Liang'
'August, David P.'
'Whitehead, George F. S.'
'Leigh, David A.'

_publ_section_title
;
 Self-Sorting Assembly of Molecular Trefoil Knots of Single Handedness.
;
_journal_issue 36
_journal_name_full 'Journal of the American Chemical Society'
_journal_page_first 14249
_journal_page_last 14256
_journal_paper_doi 10.1021/jacs.9b06127
_journal_volume 141
_journal_year 2019
_chemical_absolute_configuration rmad
_chemical_formula_moiety '3.02(C83 H95 N18 O6 Zn3), 18(B F4)'
_chemical_formula_sum 'C251 H287 B18 F72 N54 O18 Zn9'
_chemical_formula_weight 6499.24
_space_group_crystal_system orthorhombic
_space_group_IT_number 18
_space_group_name_Hall 'P 2 2ab'
_space_group_name_H-M_alt 'P 21 21 2'
_atom_sites_solution_hydrogens geom
_audit_creation_date 2019-06-04
_audit_creation_method
;
Olex2 1.2
(compiled 2018.05.29 svn.r3508 for OlexSys, GUI svn.r5506)
;
_cell_angle_alpha 90
_cell_angle_beta 90
_cell_angle_gamma 90
_cell_formula_units_Z 2
_cell_length_a 51.9276(7)
_cell_length_b 18.8837(2)
_cell_length_c 18.2355(2)
_cell_measurement_reflns_used 28775
_cell_measurement_temperature 100.0(2)
_cell_measurement_theta_max 22.3790
_cell_measurement_theta_min 1.4880
_cell_volume 17881.5(4)
_computing_cell_refinement 'CrysAlisPro 1.171.40.14a (Rigaku OD, 2018)'
_computing_data_collection 'CrysAlisPro 1.171.40.14a (Rigaku OD, 2018)'
_computing_data_reduction 'CrysAlisPro 1.171.40.14a (Rigaku OD, 2018)'
_computing_molecular_graphics 'Olex2 (Dolomanov et al., 2009)'
_computing_publication_material 'Olex2 (Dolomanov et al., 2009)'
_computing_structure_refinement 'ShelXL (Sheldrick, 2015)'
_computing_structure_solution 'ShelXT (Sheldrick, 2015)'
_diffrn_ambient_temperature 100.0(2)
_diffrn_measured_fraction_theta_full 0.999
_diffrn_measured_fraction_theta_max 0.999
_diffrn_measurement_details
;
List of Runs (angles in degrees, time in seconds):

  # Type    Start    End  Width  t~exp~   \w     \q     \k     \f   Frames
--------------------------------------------------------------------------
  1  \w   -145.00  25.00   0.20    0.20    --   30.00   0.00   0.00  850
  2  \w   -145.00  25.00   0.20    0.20    --   30.00   0.00 120.00  850
  3  \w   -145.00  25.00   0.20    0.20    --   30.00   0.00 240.00  850
  4  \f      0.00 180.00   0.20    0.20   0.00   0.00   0.00    --   900
;
_diffrn_measurement_device 'abstract diffractometer'
_diffrn_measurement_device_type i19
_diffrn_measurement_method '\w and \f scans'
_diffrn_radiation_type synchrotron
_diffrn_radiation_wavelength 0.6889
_diffrn_reflns_av_R_equivalents 0.0843
_diffrn_reflns_av_unetI/netI 0.0469
_diffrn_reflns_Laue_measured_fraction_full 0.999
_diffrn_reflns_Laue_measured_fraction_max 0.999
_diffrn_reflns_limit_h_max 57
_diffrn_reflns_limit_h_min -57
_diffrn_reflns_limit_k_max 20
_diffrn_reflns_limit_k_min -20
_diffrn_reflns_limit_l_max 20
_diffrn_reflns_limit_l_min -20
_diffrn_reflns_number 192580
_diffrn_reflns_point_group_measured_fraction_full 1.000
_diffrn_reflns_point_group_measured_fraction_max 0.999
_diffrn_reflns_theta_full 22.506
_diffrn_reflns_theta_max 22.506
_diffrn_reflns_theta_min 1.505
_diffrn_source synchrotron
_exptl_absorpt_coefficient_mu 0.682
_exptl_absorpt_correction_T_max 1.00000
_exptl_absorpt_correction_T_min 0.35505
_exptl_absorpt_correction_type multi-scan
_exptl_absorpt_process_details
;
CrysAlisPro 1.171.40.14a (Rigaku Oxford Diffraction, 2018)
Empirical absorption correction using spherical harmonics,
 implemented in SCALE3 ABSPACK scaling algorithm.
;
_exptl_crystal_colour 'clear colourless'
_exptl_crystal_colour_lustre clear
_exptl_crystal_colour_primary colourless
_exptl_crystal_density_diffrn 1.207
_exptl_crystal_description block
_exptl_crystal_F_000 6646
_exptl_crystal_size_max 0.2
_exptl_crystal_size_mid 0.15
_exptl_crystal_size_min 0.1
_refine_diff_density_max 0.538
_refine_diff_density_min -0.390
_refine_diff_density_rms 0.073
_refine_ls_abs_structure_details
;
 Flack x determined using 4901 quotients [(I+)-(I-)]/[(I+)+(I-)]
 (Parsons, Flack and Wagner, Acta Cryst. B69 (2013) 249-259).
;
_refine_ls_abs_structure_Flack 0.110(7)
_refine_ls_extinction_method none
_refine_ls_goodness_of_fit_ref 1.094
_refine_ls_hydrogen_treatment constr
_refine_ls_matrix_type full
_refine_ls_number_parameters 1354
_refine_ls_number_reflns 25703
_refine_ls_number_restraints 3171
_refine_ls_restrained_S_all 1.088
_refine_ls_R_factor_all 0.1384
_refine_ls_R_factor_gt 0.1001
_refine_ls_shift/su_max 0.002
_refine_ls_shift/su_mean 0.000
_refine_ls_structure_factor_coef Fsqd
_refine_ls_weighting_details 'w=1/[\s^2^(Fo^2^)+(0.2000P)^2^] where P=(Fo^2^+2Fc^2^)/3'
_refine_ls_weighting_scheme calc
_refine_ls_wR_factor_gt 0.2847
_refine_ls_wR_factor_ref 0.3229
_reflns_Friedel_coverage 0.845
_reflns_Friedel_fraction_full 1.000
_reflns_Friedel_fraction_max 1.000
_reflns_number_gt 14231
_reflns_number_total 25703
_reflns_threshold_expression 'I > 2\s(I)'
_cod_data_source_file ja9b06127_si_005.cif
_cod_data_source_block lz_stc_collection3_
_cod_database_code 4128814
_shelx_shelxl_version_number 2018/3
_shelx_space_group_comment
;
The symmetry employed for this shelxl refinement is uniquely defined
by the following loop, which should always be used as a source of
symmetry information in preference to the above space-group names.
They are only intended as comments.
;
_shelx_estimated_absorpt_t_max 0.935
_shelx_estimated_absorpt_t_min 0.876
_olex2_refinement_description
;
1. Fixed Uiso
 At 1.2 times of:
  All C(H) groups, All C(H,H) groups
 At 1.5 times of:
  All C(H,H,H) groups
2. Restrained distances
 C6_1-C7_1 = C7_1-C8_1 = C9_1-C10_1 = C10_1-C11_1
 C6_2-C7_2 = C7_2-C8_2 = C9_2-C10_2 = C10_2-C11_2
 C6_3-C7_3 = C7_3-C8_3 = C9_3-C10_3 = C10_3-C11_3
 C6_4-C7_4 = C7_4-C8_4 = C9_4-C10_4 = C10_4-C11_4
 C6_5-C7_5 = C7_5-C8_5 = C9_5-C10_5 = C10_5-C11_5
 C6_6-C7_6 = C7_6-C8_6 = C9_6-C10_6 = C10_6-C11_6
 C6_23-C7_23 = C7_23-C8_23 = C9_23-C10_23 = C10_23-C11_23
 1.54 with sigma of 0.02
 C8_1-C9_1
 C8_2-C9_2
 C8_3-C9_3
 C8_4-C9_4
 C8_5-C9_5
 C8_6-C9_6
 C8_23-C9_23
 1.35 with sigma of 0.02
 C6_1-C8_1 = C9_1-C11_1
 C6_2-C8_2 = C9_2-C11_2
 C6_3-C8_3 = C9_3-C11_3
 C6_4-C8_4 = C9_4-C11_4
 C6_5-C8_5 = C9_5-C11_5
 C6_6-C8_6 = C9_6-C11_6
 C6_23-C8_23 = C9_23-C11_23
 2.4 with sigma of 0.02
 C7_1-C9_1 = C8_1-C10_1
 C7_2-C9_2 = C8_2-C10_2
 C7_3-C9_3 = C8_3-C10_3
 C7_4-C9_4 = C8_4-C10_4
 C7_5-C9_5 = C8_5-C10_5
 C7_6-C9_6 = C8_6-C10_6
 C7_23-C9_23 = C8_23-C10_23
 2.45 with sigma of 0.02
 C3B-C3B_$1
 1.35 with sigma of 0.02
 C2B-C3B_$1
 2.45 with sigma of 0.02
 C3B-C1B
 2.4 with sigma of 0.02
 C1B-C2B
 1.54 with sigma of 0.02
 O1B-C1B = O1B-C31
 1.4 with sigma of 0.02
 C2B-C3B
 1.45 with sigma of 0.02
 N2_12-F4_16
 2.9 with sigma of 0.02
 C12_10-C1_4 \\sim C12_9-C1_1 \\sim C16_1-C1_8 \\sim C16_4-C1_12 \\sim
C16_6-C12_11 \\sim C16_3-
 C12_7 \\sim C1_6-C1_10 \\sim C1_3-C1_9 \\sim C16_5-C12_12 \\sim C16_2-C12_8
\\sim C1_5-C1_11 ~
 C1_2-C1_7
 with sigma of 0.02
 O2_23-C10_23 \\sim O2_23-C10 \\sim O1_23-C7_23 \\sim O1_23-C7
 with sigma of 0.01
 O1_23-C6 \\sim O1_23-C6_23 \\sim O2_23-C11_23 \\sim O2_23-C11
 with sigma of 0.01
 C7_23-C6_23 \\sim C7-C6 \\sim C11_23-C10_23 \\sim C11-C10
 with sigma of 0.01
 C8_23-C7_23 \\sim C8-C7 \\sim C9_23-C10_23 \\sim C9-C10
 with sigma of 0.01
 C9_23-C8_23 \\sim C9-C8
 with sigma of 0.01
 C6_23-C8_23 \\sim C6-C8 \\sim C9_23-C11_23 \\sim C11-C9
 with sigma of 0.01
 C7-C9 \\sim C8-C10 \\sim C7_23-C9_23 \\sim C8_23-C10_23
 with sigma of 0.01
3. Restrained planarity
 N2_5, C16_5, C15_5, C12_12
 with sigma of 0.1
 C15_2, C16_2, C12_8, N2_2
 with sigma of 0.1
 N1_1, C1_1, C2_1, C3_1, C4_1, C5_1, O1_1
 N1_2, C1_2, C2_2, C3_2, C4_2, C5_2, O1_2
 N1_3, C1_3, C2_3, C3_3, C4_3, C5_3, O1_3
 N1_4, C1_4, C2_4, C3_4, C4_4, C5_4, O1_4
 N1_5, C1_5, C2_5, C3_5, C4_5, C5_5, O1_5
 N1_6, C1_6, C2_6, C3_6, C4_6, C5_6, O1_6
 N1_23, C1_23, C2_23, C3_23, C4_23, C5_23, O1_23
 with sigma of 0.1
 C16_1, C15_1, C14_1, C13_1, C12_1, N2_1, O2_1
 C16_2, C15_2, C14_2, C13_2, C12_2, N2_2, O2_2
 C16_3, C15_3, C14_3, C13_3, C12_3, N2_3, O2_3
 C16_4, C15_4, C14_4, C13_4, C12_4, N2_4, O2_4
 C16_5, C15_5, C14_5, C13_5, C12_5, N2_5, O2_5
 C16_6, C15_6, C14_6, C13_6, C12_6, N2_6, O2_6
 C16_23, C15_23, C14_23, C13_23, C12_23, N2_23, O2_23
 with sigma of 0.1
 C7_1, C8_1, C9_1, C10_1
 C7_2, C8_2, C9_2, C10_2
 C7_3, C8_3, C9_3, C10_3
 C7_4, C8_4, C9_4, C10_4
 C7_5, C8_5, C9_5, C10_5
 C7_6, C8_6, C9_6, C10_6
 C7_23, C8_23, C9_23, C10_23
 with sigma of 0.1
 C5_7, C6_7, C7_7, C8_7, N2_7, N3_7
 C5_8, C6_8, C7_8, C8_8, N2_8, N3_8
 C5_9, C6_9, C7_9, C8_9, N2_9, N3_9
 C5_10, C6_10, C7_10, C8_10, N2_10, N3_10
 C5_11, C6_11, C7_11, C8_11, N2_11, N3_11
 C5_12, C6_12, C7_12, C8_12, N2_12, N3_12
 C5_24, C6_24, C7_24, C8_24, N2_24, N3_24
 with sigma of 0.1
4. Uiso/Uaniso restraints and constraints
All non-hydrogen atoms have similar U: within 2A with sigma of 0.04 and sigma
for terminal atoms of 0.08
5. Rigid body (RIGU) restrains
 C5B, C7B, C3B, C2B, C6B, C8B, C1Y, C9B, C2Z, C1B, C3C, C4B, C28, C31, C8, C9,
 C6, C10, C7, C11, N1B, N2B, N18
 with sigma for 1-2 distances of 0.002 and sigma for 1-3 distances of 0.002
 O1B
 with sigma for 1-2 distances of 0.004 and sigma for 1-3 distances of 0.004
6. Same fragment restrains
{N1_8, N2_8, N3_8, N4_8, C1_8, C2_8, C3_8, C4_8, C5_8, C6_8, C7_8, C8_8, C9_8,
C10_8, C11_8, C12_8}
{N1_9, N2_9, N3_9, N4_9, C1_9, C2_9, C3_9, C4_9, C5_9, C6_9, C7_9, C8_9, C9_9,
C10_9, C11_9, C12_9}
{N1_10, N2_10, N3_10, N4_10, C1_10, C2_10, C3_10, C4_10, C5_10, C6_10, C7_10,
C8_10, C9_10, C10_10, C11_10, C12_10}
{N1_11, N2_11, N3_11, N4_11, C1_11, C2_11, C3_11, C4_11, C5_11, C6_11, C7_11,
C8_11, C9_11, C10_11, C11_11, C12_11}
{N1_12, N2_12, N3_12, N4_12, C1_12, C2_12, C3_12, C4_12, C5_12, C6_12, C7_12,
C8_12, C9_12, C10_12, C11_12, C12_12}
{N1_24, N2_24, N3_24, N4_24, C1_24, C2_24, C3_24, C4_24, C5_24, C6_24, C7_24,
C8_24, C9_24, C10_24, C11_24, C12_24}
as
{N1_7, N2_7, N3_7, N4_7, C1_7, C2_7, C3_7, C4_7, C5_7, C6_7, C7_7, C8_7, C9_7,
C10_7, C11_7, C12_7} sigma for 1-2: 0.02 1-3: 0.04
{O1_2, O2_2, N1_2, N2_2, C1_2, C2_2, C3_2, C4_2, C5_2, C6_2, C7_2, C8_2, C9_2,
C10_2, C11_2, C12_2, C13_2, C14_2, C15_2, C16_2}
{O1_3, O2_3, N1_3, N2_3, C1_3, C2_3, C3_3, C4_3, C5_3, C6_3, C7_3, C8_3, C9_3,
C10_3, C11_3, C12_3, C13_3, C14_3, C15_3, C16_3}
{O1_4, O2_4, N1_4, N2_4, C1_4, C2_4, C3_4, C4_4, C5_4, C6_4, C7_4, C8_4, C9_4,
C10_4, C11_4, C12_4, C13_4, C14_4, C15_4, C16_4}
{O1_5, O2_5, N1_5, N2_5, C1_5, C2_5, C3_5, C4_5, C5_5, C6_5, C7_5, C8_5, C9_5,
C10_5, C11_5, C12_5, C13_5, C14_5, C15_5, C16_5}
{O1_6, O2_6, N1_6, N2_6, C1_6, C2_6, C3_6, C4_6, C5_6, C6_6, C7_6, C8_6, C9_6,
C10_6, C11_6, C12_6, C13_6, C14_6, C15_6, C16_6}
{O1_23, O2_23, N1_23, N2_23, C1_23, C2_23, C3_23, C4_23, C5_23, C6_23, C7_23,
C8_23, C9_23, C10_23, C11_23, C12_23, C13_23, C14_23, C15_23, C16_23}
as
{O1_1, O2_1, N1_1, N2_1, C1_1, C2_1, C3_1, C4_1, C5_1, C6_1, C7_1, C8_1, C9_1,
C10_1, C11_1, C12_1, C13_1, C14_1, C15_1, C16_1} sigma for 1-2: 0.02 1-3: 0.04
{F1_14, F2_14, F3_14, F4_14, B1_14}
{F1_15, F2_15, F3_15, F4_15, B1_15}
{F1_16, F2_16, F3_16, F4_16, B1_16}
{F1_17, F2_17, F3_17, F4_17, B1_17}
{F1_18, F2_18, F3_18, F4_18, B1_18}
{F1_19, F2_19, F3_19, F4_19, B1_19}
{F1_20, F2_20, F3_20, F4_20, B1_20}
{F1_21, F2_21, F3_21, F4_21, B1_21}
as
{F1_13, F2_13, F3_13, F4_13, B1_13} sigma for 1-2: 0.02 1-3: 0.04
7. Others
 Sof(Zn1)=Sof(Zn3)=Sof(Zn2)=Sof(C8)=Sof(H8)=Sof(C9)=Sof(H9)=Sof(C6)=Sof(H6A)=
 Sof(H6C)=Sof(C10)=Sof(H10A)=Sof(H10B)=Sof(C7)=Sof(H7A)=Sof(H7C)=Sof(C11)=
 Sof(H11A)=Sof(H11B)=Sof(O1)=Sof(O2)=Sof(N1)=Sof(N2)=Sof(C1)=Sof(C2)=Sof(H2)=
 Sof(C3)=Sof(H3)=Sof(C4)=Sof(C5)=Sof(H5)=Sof(C6)=Sof(H6A)=Sof(H6B)=Sof(C7)=
 Sof(H7A)=Sof(H7B)=Sof(C8)=Sof(H8)=Sof(C9)=Sof(H9)=Sof(C10)=Sof(H10A)=Sof(H10B)=
 Sof(C11)=Sof(H11A)=Sof(H11B)=Sof(C12)=Sof(H12)=Sof(C13)=Sof(C14)=Sof(H14)=
 Sof(C15)=Sof(H15)=Sof(C16)=Sof(O1)=Sof(O2)=Sof(N1)=Sof(N2)=Sof(C1)=Sof(C2)=
 Sof(H2)=Sof(C3)=Sof(H3)=Sof(C4)=Sof(C5)=Sof(H5)=Sof(C6)=Sof(H6A)=Sof(H6B)=
 Sof(C7)=Sof(H7A)=Sof(H7B)=Sof(C8)=Sof(H8)=Sof(C9)=Sof(H9)=Sof(C10)=Sof(H10A)=
 Sof(H10B)=Sof(C11)=Sof(H11A)=Sof(H11B)=Sof(C12)=Sof(H12)=Sof(C13)=Sof(C14)=
 Sof(H14)=Sof(C15)=Sof(H15)=Sof(C16)=Sof(O1)=Sof(O2)=Sof(N1)=Sof(N2)=Sof(C1)=
 Sof(C2)=Sof(H2)=Sof(C3)=Sof(H3)=Sof(C4)=Sof(C5)=Sof(H5)=Sof(C6)=Sof(H6A)=
 Sof(H6B)=Sof(C7)=Sof(H7A)=Sof(H7B)=Sof(C8)=Sof(H8)=Sof(C9)=Sof(H9)=Sof(C10)=
 Sof(H10A)=Sof(H10B)=Sof(C11)=Sof(H11A)=Sof(H11B)=Sof(C12)=Sof(H12)=Sof(C13)=
 Sof(C14)=Sof(H14)=Sof(C15)=Sof(H15)=Sof(C16)=Sof(N1)=Sof(N2)=Sof(N3)=Sof(N4)=
 Sof(C1)=Sof(H1A)=Sof(H1B)=Sof(C2)=Sof(H2)=Sof(C3)=Sof(H3A)=Sof(H3B)=Sof(H3C)=
 Sof(C4)=Sof(H4)=Sof(C5)=Sof(C6)=Sof(H6)=Sof(C7)=Sof(H7)=Sof(C8)=Sof(C9)=
 Sof(H9)=Sof(C10)=Sof(H10)=Sof(C11)=Sof(H11A)=Sof(H11B)=Sof(H11C)=Sof(C12)=
 Sof(H12A)=Sof(H12B)=Sof(N1)=Sof(N2)=Sof(N3)=Sof(N4)=Sof(C1)=Sof(H1A)=Sof(H1B)=
 Sof(C2)=Sof(H2)=Sof(C3)=Sof(H3A)=Sof(H3B)=Sof(H3C)=Sof(C4)=Sof(H4)=Sof(C5)=
 Sof(C6)=Sof(H6)=Sof(C7)=Sof(H7)=Sof(C8)=Sof(C9)=Sof(H9)=Sof(C10)=Sof(H10)=
 Sof(C11)=Sof(H11A)=Sof(H11B)=Sof(H11C)=Sof(C12)=Sof(H12A)=Sof(H12B)=Sof(N1)=
 Sof(N2)=Sof(N3)=Sof(N4)=Sof(C1)=Sof(H1A)=Sof(H1B)=Sof(C2)=Sof(H2)=Sof(C3)=
 Sof(H3A)=Sof(H3B)=Sof(H3C)=Sof(C4)=Sof(H4)=Sof(C5)=Sof(C6)=Sof(H6)=Sof(C7)=
 Sof(H7)=Sof(C8)=Sof(C9)=Sof(H9)=Sof(C10)=Sof(H10)=Sof(C11)=Sof(H11A)=Sof(H11B)=
 Sof(H11C)=Sof(C12)=Sof(H12A)=Sof(H12B)=1-FVAR(1)
 Sof(Zn2A)=Sof(Zn3A)=Sof(Zn1A)=Sof(O1)=Sof(O2)=Sof(N1)=Sof(N2)=Sof(C1)=Sof(C2)=
 Sof(H2)=Sof(C3)=Sof(H3)=Sof(C4)=Sof(C5)=Sof(H5)=Sof(C6)=Sof(H6A)=Sof(H6B)=
 Sof(C7)=Sof(H7A)=Sof(H7B)=Sof(C8)=Sof(H8)=Sof(C9)=Sof(H9)=Sof(C10)=Sof(H10A)=
 Sof(H10B)=Sof(C11)=Sof(H11A)=Sof(H11B)=Sof(C12)=Sof(H12)=Sof(C13)=Sof(C14)=
 Sof(H14)=Sof(C15)=Sof(H15)=Sof(C16)=Sof(O1)=Sof(O2)=Sof(N1)=Sof(N2)=Sof(C1)=
 Sof(C2)=Sof(H2)=Sof(C3)=Sof(H3)=Sof(C4)=Sof(C5)=Sof(H5)=Sof(C6)=Sof(H6A)=
 Sof(H6B)=Sof(C7)=Sof(H7A)=Sof(H7B)=Sof(C8)=Sof(H8)=Sof(C9)=Sof(H9)=Sof(C10)=
 Sof(H10A)=Sof(H10B)=Sof(C11)=Sof(H11A)=Sof(H11B)=Sof(C12)=Sof(H12)=Sof(C13)=
 Sof(C14)=Sof(H14)=Sof(C15)=Sof(H15)=Sof(C16)=Sof(O1)=Sof(O2)=Sof(N1)=Sof(N2)=
 Sof(C1)=Sof(C2)=Sof(H2)=Sof(C3)=Sof(H3)=Sof(C4)=Sof(C5)=Sof(H5)=Sof(C6)=
 Sof(H6A)=Sof(H6B)=Sof(C7)=Sof(H7A)=Sof(H7B)=Sof(C8)=Sof(H8)=Sof(C9)=Sof(H9)=
 Sof(C10)=Sof(H10A)=Sof(H10B)=Sof(C11)=Sof(H11A)=Sof(H11B)=Sof(C12)=Sof(H12)=
 Sof(C13)=Sof(C14)=Sof(H14)=Sof(C15)=Sof(H15)=Sof(C16)=Sof(N1)=Sof(N2)=Sof(N3)=
 Sof(N4)=Sof(C1)=Sof(H1A)=Sof(H1B)=Sof(C2)=Sof(H2)=Sof(C3)=Sof(H3A)=Sof(H3B)=
 Sof(H3C)=Sof(C4)=Sof(H4)=Sof(C5)=Sof(C6)=Sof(H6)=Sof(C7)=Sof(H7)=Sof(C8)=
 Sof(C9)=Sof(H9)=Sof(C10)=Sof(H10)=Sof(C11)=Sof(H11A)=Sof(H11B)=Sof(H11C)=
 Sof(C12)=Sof(H12A)=Sof(H12B)=Sof(N1)=Sof(N2)=Sof(N3)=Sof(N4)=Sof(C1)=Sof(H1A)=
 Sof(H1B)=Sof(C2)=Sof(H2)=Sof(C3)=Sof(H3A)=Sof(H3B)=Sof(H3C)=Sof(C4)=Sof(H4)=
 Sof(C5)=Sof(C6)=Sof(H6)=Sof(C7)=Sof(H7)=Sof(C8)=Sof(C9)=Sof(H9)=Sof(C10)=
 Sof(H10)=Sof(C11)=Sof(H11A)=Sof(H11B)=Sof(H11C)=Sof(C12)=Sof(H12A)=Sof(H12B)=
 Sof(N1)=Sof(N2)=Sof(N3)=Sof(N4)=Sof(C1)=Sof(H1A)=Sof(H1B)=Sof(C2)=Sof(H2)=
 Sof(C3)=Sof(H3A)=Sof(H3B)=Sof(H3C)=Sof(C4)=Sof(H4)=Sof(C5)=Sof(C6)=Sof(H6)=
 Sof(C7)=Sof(H7)=Sof(C8)=Sof(C9)=Sof(H9)=Sof(C10)=Sof(H10)=Sof(C11)=Sof(H11A)=
 Sof(H11B)=Sof(H11C)=Sof(C12)=Sof(H12A)=Sof(H12B)=Sof(C6)=Sof(H6A)=Sof(H6B)=
 Sof(C7)=Sof(H7A)=Sof(H7B)=Sof(C8)=Sof(H8)=Sof(C9)=Sof(H9)=Sof(C10)=Sof(H10A)=
 Sof(H10B)=Sof(C11)=Sof(H11A)=Sof(H11B)=FVAR(1)
 Fixed Sof: C3B(0.5) H3B(0.5)
8.a Ternary CH refined with riding coordinates:
 C7B(H7B), C2(H2), C10(H10), C2(H2), C10(H10), C2(H2), C10(H10), C2(H2),
 C10(H10), C2(H2), C10(H10), C2(H2), C10(H10), C2(H2), C10(H10)
8.b Secondary CH2 refined with riding coordinates:
 C2B(H2BA,H2BB), C9B(H9BA,H9BB), C1B(H1BA,H1BB), C6(H6A,H6C), C10(H10A,H10B),
 C7(H7A,H7C), C11(H11A,H11B), C6(H6A,H6B), C7(H7A,H7B), C10(H10A,H10B),
 C11(H11A,H11B), C6(H6A,H6B), C7(H7A,H7B), C10(H10A,H10B), C11(H11A,H11B),
 C6(H6A,H6B), C7(H7A,H7B), C10(H10A,H10B), C11(H11A,H11B), C6(H6A,H6B), C7(H7A,
 H7B), C10(H10A,H10B), C11(H11A,H11B), C6(H6A,H6B), C7(H7A,H7B), C10(H10A,H10B),
  C11(H11A,H11B), C6(H6A,H6B), C7(H7A,H7B), C10(H10A,H10B), C11(H11A,H11B),
 C1(H1A,H1B), C12(H12A,H12B), C1(H1A,H1B), C12(H12A,H12B), C1(H1A,H1B),
 C12(H12A,H12B), C1(H1A,H1B), C12(H12A,H12B), C1(H1A,H1B), C12(H12A,H12B),
 C1(H1A,H1B), C12(H12A,H12B), C6(H6A,H6B), C7(H7A,H7B), C10(H10A,H10B),
 C11(H11A,H11B), C1(H1A,H1B), C12(H12A,H12B)
8.c Me refined with riding coordinates:
 C8B(H8BA,H8BB,H8BC), C3(H3A,H3B,H3C), C11(H11A,H11B,H11C), C3(H3A,H3B,H3C),
 C11(H11A,H11B,H11C), C3(H3A,H3B,H3C), C11(H11A,H11B,H11C), C3(H3A,H3B,H3C),
 C11(H11A,H11B,H11C), C3(H3A,H3B,H3C), C11(H11A,H11B,H11C), C3(H3A,H3B,H3C),
 C11(H11A,H11B,H11C), C3(H3A,H3B,H3C), C11(H11A,H11B,H11C)
8.d Aromatic/amide H refined with riding coordinates:
 C3B(H3B), C6B(H6B), C2Z(H2Z), C3C(H3C), C4B(H4B), C28(H28), C8(H8), C9(H9),
 C2(H2), C3(H3), C5(H5), C8(H8), C9(H9), C12(H12), C14(H14), C15(H15), C2(H2),
 C3(H3), C5(H5), C8(H8), C9(H9), C12(H12), C14(H14), C15(H15), C2(H2), C3(H3),
 C5(H5), C8(H8), C9(H9), C12(H12), C14(H14), C15(H15), C2(H2), C3(H3), C5(H5),
 C8(H8), C9(H9), C12(H12), C14(H14), C15(H15), C2(H2), C3(H3), C5(H5), C8(H8),
 C9(H9), C12(H12), C14(H14), C15(H15), C2(H2), C3(H3), C5(H5), C8(H8), C9(H9),
 C12(H12), C14(H14), C15(H15), C4(H4), C6(H6), C7(H7), C9(H9), C4(H4), C6(H6),
 C7(H7), C9(H9), C4(H4), C6(H6), C7(H7), C9(H9), C4(H4), C6(H6), C7(H7), C9(H9),
  C4(H4), C6(H6), C7(H7), C9(H9), C4(H4), C6(H6), C7(H7), C9(H9), C2(H2),
 C3(H3), C5(H5), C8(H8), C9(H9), C12(H12), C14(H14), C15(H15), C4(H4), C6(H6),
 C7(H7), C9(H9)
;
_olex2_submission_special_instructions 'No special instructions were received'
_oxdiff_exptl_absorpt_empirical_details
;
Empirical correction (ABSPACK) includes:
- Absorption correction using spherical harmonics
- Frame scaling
;

loop_
_space_group_symop_operation_xyz
'x, y, z'
'-x, -y, z'
'-x+1/2, y+1/2, -z'
'x+1/2, -y+1/2, -z'

loop_
_atom_site_label
_atom_site_type_symbol
_atom_site_fract_x
_atom_site_fract_y
_atom_site_fract_z
_atom_site_U_iso_or_equiv
_atom_site_adp_type
_atom_site_occupancy
_atom_site_site_symmetry_order
_atom_site_calc_flag
_atom_site_refinement_flags_posn
_atom_site_refinement_flags_adp
_atom_site_refinement_flags_occupancy
_atom_site_disorder_assembly
_atom_site_disorder_group
Zn1B Zn -0.06906(3) 0.54013(8) -0.16727(10) 0.1329(6) Uani 1 1 d . U . . .
Zn2B Zn 0.000000 0.500000 -0.51469(14) 0.1338(7) Uani 1 2 d S TU P . .
O1B O -0.0581(4) 0.5241(13) 0.1263(12) 0.260(8) Uiso 1 1 d D U . . .
N1B N 0.0272(2) 0.4954(7) -0.1432(6) 0.134(3) Uiso 1 1 d . U . . .
N2B N 0.0488(2) 0.3661(6) -0.1423(6) 0.119(3) Uiso 1 1 d . U . . .
N18 N -0.0826(3) 0.5080(8) -0.0629(8) 0.148(4) Uiso 1 1 d . U . . .
C5B C 0.0110(3) 0.4385(9) -0.1356(8) 0.138(4) Uiso 1 1 d . U . . .
C7B C 0.0618(3) 0.2947(9) -0.1308(9) 0.143(5) Uiso 1 1 d . U . . .
H7B H 0.052654 0.268159 -0.091122 0.172 Uiso 1 1 calc R . . . .
C3B C -0.0043(5) 0.5330(10) 0.206(2) 0.219(18) Uiso 0.5 1 d D U . . .
H3B H 0.008363 0.569348 0.206983 0.262 Uiso 0.5 1 calc R . . . .
C2B C -0.0300(5) 0.5549(17) 0.2047(17) 0.255(12) Uiso 1 1 d D U . . .
H2BA H -0.032256 0.595994 0.237880 0.305 Uiso 1 1 calc R . . . .
H2BB H -0.041156 0.516086 0.222792 0.305 Uiso 1 1 calc R . . . .
C6B C 0.0250(3) 0.3694(8) -0.1335(7) 0.126(4) Uiso 1 1 d . U . . .
H6B H 0.015567 0.326988 -0.125396 0.151 Uiso 1 1 calc R . . . .
C8B C 0.0596(3) 0.2543(9) -0.2017(9) 0.147(5) Uiso 1 1 d . U . . .
H8BA H 0.067807 0.207837 -0.196312 0.221 Uiso 1 1 calc R . . . .
H8BB H 0.041381 0.247901 -0.214135 0.221 Uiso 1 1 calc R . . . .
H8BC H 0.068176 0.280790 -0.240958 0.221 Uiso 1 1 calc R . . . .
C1Y C -0.1008(3) 0.4532(11) -0.0592(11) 0.164(5) Uiso 1 1 d . U . . .
C9B C 0.0890(3) 0.3132(10) -0.1052(10) 0.154(5) Uiso 1 1 d . U . . .
H9BA H 0.096610 0.271059 -0.081139 0.185 Uiso 1 1 calc R . . . .
H9BB H 0.087882 0.351194 -0.067972 0.185 Uiso 1 1 calc R . . . .
C2Z C -0.0935(4) 0.4579(14) 0.0690(14) 0.194(7) Uiso 1 1 d . U . . .
H2Z H -0.099816 0.446465 0.116461 0.233 Uiso 1 1 calc R . . . .
C1B C -0.0383(6) 0.5754(19) 0.1279(19) 0.290(15) Uiso 1 1 d D U . . .
H1BA H -0.044839 0.624565 0.124638 0.348 Uiso 1 1 calc R . . . .
H1BB H -0.024773 0.567102 0.090686 0.348 Uiso 1 1 calc R . . . .
C3C C -0.0692(4) 0.5298(11) -0.0055(11) 0.171(6) Uiso 1 1 d . U . . .
H3C H -0.056514 0.565376 -0.012306 0.205 Uiso 1 1 calc R . . . .
C4B C 0.0143(3) 0.5563(9) -0.1399(8) 0.135(4) Uiso 1 1 d . U . . .
H4B H 0.024005 0.598988 -0.140782 0.162 Uiso 1 1 calc R . . . .
C28 C -0.1062(5) 0.4273(15) 0.0101(14) 0.200(8) Uiso 1 1 d . U . . .
H28 H -0.118287 0.390041 0.017075 0.240 Uiso 1 1 calc R . . . .
C31 C -0.0732(4) 0.5018(13) 0.0662(12) 0.182(6) Uiso 1 1 d D U . . .
Zn2A Zn 0.2459(2) 0.4205(7) 0.3526(7) 0.130(3) Uani 0.349(6) 1 d . U . A 1
Zn3A Zn 0.3861(2) 0.4707(7) 0.3581(8) 0.098(2) Uani 0.349(6) 1 d . U . A 1
Zn1A Zn 0.3165(2) 0.4484(4) 0.0039(4) 0.149(3) Uani 0.349(6) 1 d . U . A 1
Zn1 Zn 0.29922(11) 0.44853(18) 0.0158(2) 0.1355(13) Uani 0.651(6) 1 d . U . A 2
Zn3 Zn 0.37906(15) 0.4759(5) 0.3425(5) 0.1212(17) Uani 0.651(6) 1 d . U . A 2
Zn2 Zn 0.23912(12) 0.4266(3) 0.3806(3) 0.1204(14) Uani 0.651(6) 1 d . U . A 2
C8 C 0.1559(7) 0.381(2) -0.5024(18) 0.233(14) Uiso 0.651(6) 1 d D U . A 2
H8 H 0.157888 0.331146 -0.505050 0.279 Uiso 0.651(6) 1 calc R . . A 2
C9 C 0.1388(7) 0.4152(19) -0.545(2) 0.244(15) Uiso 0.651(6) 1 d D U . A 2
H9 H 0.135745 0.464558 -0.539454 0.293 Uiso 0.651(6) 1 calc R . . A 2
C6 C 0.1710(6) 0.383(2) -0.3767(16) 0.254(17) Uiso 0.651(6) 1 d D U . A 2
H6A H 0.169250 0.331165 -0.386364 0.305 Uiso 0.651(6) 1 calc R . . A 2
H6C H 0.186323 0.390997 -0.345764 0.305 Uiso 0.651(6) 1 calc R . . A 2
C10 C 0.1242(7) 0.371(2) -0.603(2) 0.296(19) Uiso 0.651(6) 1 d D U . A 2
H10A H 0.126986 0.319901 -0.594940 0.356 Uiso 0.651(6) 1 calc R . . A 2
H10B H 0.129709 0.384003 -0.652869 0.356 Uiso 0.651(6) 1 calc R . . A 2
C7 C 0.1721(6) 0.426(2) -0.4494(14) 0.280(19) Uiso 0.651(6) 1 d D U . A 2
H7A H 0.164590 0.473776 -0.442864 0.336 Uiso 0.651(6) 1 calc R . . A 2
H7C H 0.190063 0.430839 -0.467097 0.336 Uiso 0.651(6) 1 calc R . . A 2
C11 C 0.0956(6) 0.392(2) -0.589(2) 0.264(17) Uiso 0.651(6) 1 d D U . A 2
H11A H 0.083911 0.351692 -0.600066 0.317 Uiso 0.651(6) 1 calc R . . A 2
H11B H 0.092795 0.407600 -0.538054 0.317 Uiso 0.651(6) 1 calc R . . A 2
O1_1 O 0.1583(3) 0.4046(10) 0.2152(10) 0.165(6) Uiso 0.651(6) 1 d D U . A 2
O2_1 O 0.2025(3) 0.4038(11) -0.0585(11) 0.180(6) Uiso 0.651(6) 1 d D U . A 2
N1_1 N 0.2032(3) 0.4584(8) 0.3495(9) 0.118(4) Uiso 0.651(6) 1 d D U . A 2
N2_1 N 0.2722(4) 0.3989(11) -0.0501(11) 0.141(6) Uiso 0.651(6) 1 d D U . A 2
C1_1 C 0.1920(3) 0.5183(9) 0.3787(10) 0.140(7) Uiso 0.651(6) 1 d D U . A 2
C2_1 C 0.1684(4) 0.5443(11) 0.3561(11) 0.137(6) Uiso 0.651(6) 1 d D U . A 2
H2_1 H 0.160622 0.583732 0.379586 0.165 Uiso 0.651(6) 1 calc R . . A 2
C3_1 C 0.1567(5) 0.5104(13) 0.2976(14) 0.164(9) Uiso 0.651(6) 1 d D U . A 2
H3_1 H 0.141921 0.531256 0.275931 0.197 Uiso 0.651(6) 1 calc R . . A 2
C4_1 C 0.1659(4) 0.4467(11) 0.2695(11) 0.132(6) Uiso 0.651(6) 1 d D U . A 2
C5_1 C 0.1900(4) 0.4256(12) 0.2987(12) 0.143(7) Uiso 0.651(6) 1 d D U . A 2
H5_1 H 0.197347 0.383370 0.279547 0.171 Uiso 0.651(6) 1 calc R . . A 2
C6_1 C 0.1323(5) 0.412(2) 0.1888(15) 0.227(14) Uiso 0.651(6) 1 d D U . A 2
H6A_1 H 0.128800 0.461087 0.173070 0.273 Uiso 0.651(6) 1 calc R . . A 2
H6B_1 H 0.119718 0.398188 0.226978 0.273 Uiso 0.651(6) 1 calc R . . A 2
C7_1 C 0.1313(8) 0.361(2) 0.1235(15) 0.270(18) Uiso 0.651(6) 1 d D U . A 2
H7A_1 H 0.113559 0.343279 0.115292 0.324 Uiso 0.651(6) 1 calc R . . A 2
H7B_1 H 0.142896 0.319858 0.131187 0.324 Uiso 0.651(6) 1 calc R . . A 2
C8_1 C 0.1404(8) 0.407(2) 0.0590(16) 0.236(15) Uiso 0.651(6) 1 d D U . A 2
H8_1 H 0.139755 0.456766 0.061833 0.283 Uiso 0.651(6) 1 calc R . . A 2
C9_1 C 0.1494(7) 0.375(2) -0.0013(17) 0.246(15) Uiso 0.651(6) 1 d D U . A 2
H9_1 H 0.150548 0.324422 -0.004376 0.295 Uiso 0.651(6) 1 calc R . . A 2
C10_1 C 0.1577(5) 0.4220(18) -0.0652(17) 0.200(12) Uiso 0.651(6) 1 d D U . A 2
H10A_1 H 0.164298 0.467964 -0.047162 0.240 Uiso 0.651(6) 1 calc R . . A 2
H10B_1 H 0.143152 0.430695 -0.099126 0.240 Uiso 0.651(6) 1 calc R . . A 2
C11_1 C 0.1792(4) 0.3789(17) -0.1031(15) 0.181(10) Uiso 0.651(6) 1 d D U . A 2
H11A_1 H 0.176399 0.327252 -0.098143 0.217 Uiso 0.651(6) 1 calc R . . A 2
H11B_1 H 0.180880 0.391320 -0.155589 0.217 Uiso 0.651(6) 1 calc R . . A 2
C12_1 C 0.2466(4) 0.4143(12) -0.0349(12) 0.135(6) Uiso 0.651(6) 1 d D U . A 2
H12_1 H 0.242092 0.448935 0.000595 0.162 Uiso 0.651(6) 1 calc R . . A 2
C13_1 C 0.2291(4) 0.3797(13) -0.0707(14) 0.148(8) Uiso 0.651(6) 1 d D U . A 2
C14_1 C 0.2340(5) 0.3211(14) -0.1093(14) 0.182(10) Uiso 0.651(6) 1 d D U . A 2
H14_1 H 0.220547 0.294165 -0.130785 0.219 Uiso 0.651(6) 1 calc R . . A 2
C15_1 C 0.2566(5) 0.3035(13) -0.1158(13) 0.161(9) Uiso 0.651(6) 1 d D U . A 2
H15_1 H 0.260190 0.262086 -0.143608 0.193 Uiso 0.651(6) 1 calc R . . A 2
C16_1 C 0.2771(4) 0.3388(12) -0.0862(12) 0.143(7) Uiso 0.651(6) 1 d D U . A 2
O1_2 O 0.2583(6) 0.4032(15) 0.6691(14) 0.244(11) Uiso 0.651(6) 1 d D U . A 2
O2_2 O 0.3769(4) 0.4778(12) 0.6438(10) 0.182(7) Uiso 0.651(6) 1 d D U . A 2
N1_2 N 0.2363(3) 0.3848(9) 0.4846(10) 0.127(5) Uiso 0.651(6) 1 d D U . A 2
N2_2 N 0.3909(4) 0.5178(9) 0.4485(10) 0.119(6) Uiso 0.651(6) 1 d D U . A 2
C1_2 C 0.2245(3) 0.3200(10) 0.4900(11) 0.131(6) Uiso 0.651(6) 1 d D U . A 2
C2_2 C 0.2230(5) 0.2820(13) 0.5567(13) 0.155(8) Uiso 0.651(6) 1 d D U . A 2
H2_2 H 0.216515 0.235066 0.559817 0.186 Uiso 0.651(6) 1 calc R . . A 2
C3_2 C 0.2315(4) 0.3178(12) 0.6150(13) 0.145(7) Uiso 0.651(6) 1 d D U . A 2
H3_2 H 0.228561 0.298427 0.662345 0.174 Uiso 0.651(6) 1 calc R . . A 2
C4_2 C 0.2449(4) 0.3836(11) 0.6100(11) 0.143(7) Uiso 0.651(6) 1 d D U . A 2
C5_2 C 0.2482(4) 0.4122(11) 0.5402(11) 0.129(6) Uiso 0.651(6) 1 d D U . A 2
H5_2 H 0.259296 0.451773 0.533374 0.155 Uiso 0.651(6) 1 calc R . . A 2
C6_2 C 0.2679(6) 0.4741(15) 0.6725(15) 0.191(11) Uiso 0.651(6) 1 d D U . A 2
H6A_2 H 0.253670 0.508853 0.667989 0.229 Uiso 0.651(6) 1 calc R . . A 2
H6B_2 H 0.280626 0.482978 0.633243 0.229 Uiso 0.651(6) 1 calc R . . A 2
C7_2 C 0.2805(5) 0.4781(18) 0.7487(15) 0.211(13) Uiso 0.651(6) 1 d D U . A 2
H7A_2 H 0.268226 0.464987 0.787995 0.253 Uiso 0.651(6) 1 calc R . . A 2
H7B_2 H 0.287488 0.525921 0.758671 0.253 Uiso 0.651(6) 1 calc R . . A 2
C8_2 C 0.3024(4) 0.4222(14) 0.7405(15) 0.171(9) Uiso 0.651(6) 1 d D U . A 2
H8_2 H 0.299148 0.372661 0.739305 0.205 Uiso 0.651(6) 1 calc R . . A 2
C9_2 C 0.3258(4) 0.4494(15) 0.7355(15) 0.171(9) Uiso 0.651(6) 1 d D U . A 2
H9_2 H 0.327803 0.499322 0.738745 0.205 Uiso 0.651(6) 1 calc R . . A 2
C10_2 C 0.3495(5) 0.4042(19) 0.7248(17) 0.213(12) Uiso 0.651(6) 1 d D U . A 2
H10A_2 H 0.345568 0.353565 0.733178 0.256 Uiso 0.651(6) 1 calc R . . A 2
H10B_2 H 0.363481 0.418951 0.758337 0.256 Uiso 0.651(6) 1 calc R . . A 2
C11_2 C 0.3569(7) 0.4181(19) 0.6433(17) 0.238(15) Uiso 0.651(6) 1 d D U . A 2
H11A_2 H 0.364289 0.374764 0.621026 0.285 Uiso 0.651(6) 1 calc R . . A 2
H11B_2 H 0.341564 0.432288 0.614664 0.285 Uiso 0.651(6) 1 calc R . . A 2
C12_2 C 0.3830(6) 0.4811(14) 0.5133(11) 0.142(8) Uiso 0.651(6) 1 d D U . A 2
H12_2 H 0.373829 0.437729 0.509832 0.171 Uiso 0.651(6) 1 calc R . . A 2
C13_2 C 0.3888(6) 0.5087(14) 0.5789(12) 0.165(9) Uiso 0.651(6) 1 d D U . A 2
C14_2 C 0.3997(5) 0.5721(15) 0.5868(15) 0.197(12) Uiso 0.651(6) 1 d D U . A 2
H14_2 H 0.402561 0.592559 0.633661 0.237 Uiso 0.651(6) 1 calc R . . A 2
C15_2 C 0.4058(5) 0.6031(14) 0.5286(13) 0.175(10) Uiso 0.651(6) 1 d D U . A 2
H15_2 H 0.414274 0.647443 0.534125 0.209 Uiso 0.651(6) 1 calc R . . A 2
C16_2 C 0.4019(3) 0.5807(10) 0.4575(11) 0.120(6) Uiso 0.651(6) 1 d D U . A 2
O1_3 O 0.4667(5) 0.5084(17) 0.1885(16) 0.248(11) Uiso 0.651(6) 1 d D U . A 2
O2_3 O 0.3892(6) 0.486(2) -0.111(2) 0.313(16) Uiso 0.651(6) 1 d D U . A 2
N1_3 N 0.4202(4) 0.4525(10) 0.3225(12) 0.136(7) Uiso 0.651(6) 1 d D U . A 2
N2_3 N 0.3215(4) 0.4986(10) -0.0662(10) 0.138(5) Uiso 0.651(6) 1 d D U . A 2
C1_3 C 0.4327(4) 0.3953(10) 0.3514(11) 0.127(7) Uiso 0.651(6) 1 d D U . A 2
C2_3 C 0.4567(5) 0.3738(14) 0.3262(15) 0.169(10) Uiso 0.651(6) 1 d D U . A 2
H2_3 H 0.465164 0.333738 0.346731 0.203 Uiso 0.651(6) 1 calc R . . A 2
C3_3 C 0.4678(6) 0.4120(18) 0.2711(19) 0.206(13) Uiso 0.651(6) 1 d D U . A 2
H3_3 H 0.484482 0.399371 0.253983 0.247 Uiso 0.651(6) 1 calc R . . A 2
C4_3 C 0.4549(5) 0.4697(15) 0.2394(16) 0.178(9) Uiso 0.651(6) 1 d D U . A 2
C5_3 C 0.4312(4) 0.4875(13) 0.2702(15) 0.151(9) Uiso 0.651(6) 1 d D U . A 2
H5_3 H 0.422605 0.528039 0.251527 0.181 Uiso 0.651(6) 1 calc R . . A 2
C6_3 C 0.4546(9) 0.563(2) 0.1450(19) 0.268(18) Uiso 0.651(6) 1 d D U . A 2
H6A_3 H 0.454831 0.608810 0.170939 0.322 Uiso 0.651(6) 1 calc R . . A 2
H6B_3 H 0.436566 0.550098 0.133446 0.322 Uiso 0.651(6) 1 calc R . . A 2
C7_3 C 0.4711(8) 0.566(2) 0.0743(18) 0.259(17) Uiso 0.651(6) 1 d D U . A 2
H7A_3 H 0.489662 0.560640 0.085371 0.311 Uiso 0.651(6) 1 calc R . . A 2
H7B_3 H 0.468346 0.611048 0.047557 0.311 Uiso 0.651(6) 1 calc R . . A 2
C8_3 C 0.4606(9) 0.502(2) 0.030(2) 0.30(2) Uiso 0.651(6) 1 d D U . A 2
H8_3 H 0.465517 0.454396 0.040945 0.358 Uiso 0.651(6) 1 calc R . . A 2
C9_3 C 0.4442(8) 0.518(2) -0.024(2) 0.29(2) Uiso 0.651(6) 1 d D U . A 2
H9_3 H 0.439813 0.566028 -0.033407 0.352 Uiso 0.651(6) 1 calc R . . A 2
C10_3 C 0.4325(8) 0.459(3) -0.070(3) 0.36(2) Uiso 0.651(6) 1 d D U . A 2
H10A_3 H 0.420756 0.429170 -0.040471 0.428 Uiso 0.651(6) 1 calc R . . A 2
H10B_3 H 0.446154 0.428227 -0.091058 0.428 Uiso 0.651(6) 1 calc R . . A 2
C11_3 C 0.4175(7) 0.496(4) -0.132(2) 0.37(2) Uiso 0.651(6) 1 d D U . A 2
H11A_3 H 0.421803 0.547503 -0.134089 0.441 Uiso 0.651(6) 1 calc R . . A 2
H11B_3 H 0.421282 0.474887 -0.180509 0.441 Uiso 0.651(6) 1 calc R . . A 2
C12_3 C 0.3476(5) 0.4807(15) -0.0727(15) 0.146(8) Uiso 0.651(6) 1 d D U . A 2
H12_3 H 0.354064 0.442340 -0.044474 0.175 Uiso 0.651(6) 1 calc R . . A 2
C13_3 C 0.3636(5) 0.5151(18) -0.117(2) 0.214(12) Uiso 0.651(6) 1 d D U . A 2
C14_3 C 0.3553(5) 0.5679(15) -0.1585(15) 0.179(10) Uiso 0.651(6) 1 d D U . A 2
H14_3 H 0.366514 0.590916 -0.191943 0.215 Uiso 0.651(6) 1 calc R . . A 2
C15_3 C 0.3322(5) 0.5867(14) -0.1529(14) 0.192(11) Uiso 0.651(6) 1 d D U . A 2
H15_3 H 0.326613 0.624821 -0.182863 0.231 Uiso 0.651(6) 1 calc R . . A 2
C16_3 C 0.3141(4) 0.5561(11) -0.1060(12) 0.134(6) Uiso 0.651(6) 1 d D U . A 2
O1_4 O 0.1679(7) 0.415(2) 0.1524(19) 0.195(12) Uiso 0.349(6) 1 d D U . A 1
O2_4 O 0.2222(5) 0.403(2) -0.103(2) 0.188(12) Uiso 0.349(6) 1 d D U . A 1
N1_4 N 0.2119(5) 0.4555(15) 0.2976(16) 0.126(8) Uiso 0.349(6) 1 d D U . A 1
N2_4 N 0.2913(6) 0.4000(18) -0.064(2) 0.147(10) Uiso 0.349(6) 1 d D U . A 1
C1_4 C 0.1986(6) 0.5117(16) 0.3272(17) 0.131(10) Uiso 0.349(6) 1 d D U . A 1
C2_4 C 0.1749(7) 0.537(2) 0.303(2) 0.198(17) Uiso 0.349(6) 1 d D U . A 1
H2_4 H 0.167015 0.577421 0.325094 0.237 Uiso 0.349(6) 1 calc R . . A 1
C3_4 C 0.1636(7) 0.503(2) 0.246(3) 0.176(15) Uiso 0.349(6) 1 d D U . A 1
H3_4 H 0.147292 0.516986 0.227703 0.211 Uiso 0.349(6) 1 calc R . . A 1
C4_4 C 0.1766(7) 0.445(2) 0.214(2) 0.172(14) Uiso 0.349(6) 1 d D U . A 1
C5_4 C 0.2000(6) 0.4237(19) 0.245(2) 0.142(12) Uiso 0.349(6) 1 d D U . A 1
H5_4 H 0.207851 0.382432 0.225025 0.171 Uiso 0.349(6) 1 calc R . . A 1
C6_4 C 0.1534(11) 0.461(2) 0.1031(19) 0.192(18) Uiso 0.349(6) 1 d D U . A 1
H6A_4 H 0.164511 0.499652 0.084453 0.231 Uiso 0.349(6) 1 calc R . . A 1
H6B_4 H 0.138462 0.482053 0.128729 0.231 Uiso 0.349(6) 1 calc R . . A 1
C7_4 C 0.1445(9) 0.413(3) 0.0402(19) 0.193(18) Uiso 0.349(6) 1 d D U . A 1
H7A_4 H 0.125524 0.412879 0.035618 0.232 Uiso 0.349(6) 1 calc R . . A 1
H7B_4 H 0.150622 0.363706 0.047081 0.232 Uiso 0.349(6) 1 calc R . . A 1
C8_4 C 0.1574(10) 0.448(2) -0.027(2) 0.186(17) Uiso 0.349(6) 1 d D U . A 1
H8_4 H 0.158759 0.497616 -0.033825 0.223 Uiso 0.349(6) 1 calc R . . A 1
C9_4 C 0.1664(10) 0.400(2) -0.077(2) 0.184(16) Uiso 0.349(6) 1 d D U . A 1
H9_4 H 0.164786 0.350782 -0.068165 0.221 Uiso 0.349(6) 1 calc R . . A 1
C10_4 C 0.1794(6) 0.428(2) -0.1459(18) 0.213(19) Uiso 0.349(6) 1 d D U . A 1
H10A_4 H 0.185923 0.477111 -0.138492 0.256 Uiso 0.349(6) 1 calc R . . A 1
H10B_4 H 0.167324 0.428131 -0.187982 0.256 Uiso 0.349(6) 1 calc R . . A 1
C11_4 C 0.2017(7) 0.376(3) -0.158(3) 0.22(2) Uiso 0.349(6) 1 d D U . A 1
H11A_4 H 0.208099 0.377352 -0.208844 0.261 Uiso 0.349(6) 1 calc R . . A 1
H11B_4 H 0.196320 0.326574 -0.146025 0.261 Uiso 0.349(6) 1 calc R . . A 1
C12_4 C 0.2651(6) 0.420(2) -0.068(2) 0.136(13) Uiso 0.349(6) 1 d D U . A 1
H12_4 H 0.258883 0.459332 -0.040140 0.163 Uiso 0.349(6) 1 calc R . . A 1
C13_4 C 0.2493(6) 0.383(2) -0.110(2) 0.165(13) Uiso 0.349(6) 1 d D U . A 1
C14_4 C 0.2554(7) 0.322(2) -0.141(2) 0.159(15) Uiso 0.349(6) 1 d D U . A 1
H14_4 H 0.242840 0.293195 -0.163788 0.191 Uiso 0.349(6) 1 calc R . . A 1
C15_4 C 0.2782(7) 0.305(2) -0.139(2) 0.170(15) Uiso 0.349(6) 1 d D U . A 1
H15_4 H 0.283198 0.263425 -0.164485 0.205 Uiso 0.349(6) 1 calc R . . A 1
C16_4 C 0.2971(6) 0.341(2) -0.101(2) 0.142(12) Uiso 0.349(6) 1 d D U . A 1
O1_5 O 0.2634(7) 0.391(2) 0.621(2) 0.224(15) Uiso 0.349(6) 1 d D U . A 1
O2_5 O 0.3632(7) 0.454(2) 0.6457(18) 0.187(12) Uiso 0.349(6) 1 d D U . A 1
N1_5 N 0.2360(6) 0.3699(16) 0.4463(17) 0.137(10) Uiso 0.349(6) 1 d D U . A 1
N2_5 N 0.3847(7) 0.5099(17) 0.4680(16) 0.123(11) Uiso 0.349(6) 1 d D U . A 1
C1_5 C 0.2237(6) 0.3064(16) 0.4547(17) 0.122(10) Uiso 0.349(6) 1 d D U . A 1
C2_5 C 0.2236(7) 0.2658(18) 0.519(2) 0.159(14) Uiso 0.349(6) 1 d D U . A 1
H2_5 H 0.216283 0.219771 0.521863 0.191 Uiso 0.349(6) 1 calc R . . A 1
C3_5 C 0.2349(6) 0.2989(16) 0.5771(17) 0.102(8) Uiso 0.349(6) 1 d D U . A 1
H3_5 H 0.231570 0.282581 0.625473 0.122 Uiso 0.349(6) 1 calc R . . A 1
C4_5 C 0.2516(8) 0.357(2) 0.567(2) 0.189(15) Uiso 0.349(6) 1 d D U . A 1
C5_5 C 0.2478(9) 0.397(2) 0.503(2) 0.160(14) Uiso 0.349(6) 1 d D U . A 1
H5_5 H 0.253959 0.444159 0.500336 0.191 Uiso 0.349(6) 1 calc R . . A 1
C6_5 C 0.2478(8) 0.428(3) 0.674(2) 0.178(17) Uiso 0.349(6) 1 d D U . A 1
H6A_5 H 0.229179 0.419969 0.665150 0.214 Uiso 0.349(6) 1 calc R . . A 1
H6B_5 H 0.251497 0.479047 0.674220 0.214 Uiso 0.349(6) 1 calc R . . A 1
C7_5 C 0.2570(7) 0.391(4) 0.745(2) 0.24(2) Uiso 0.349(6) 1 d D U . A 1
H7A_5 H 0.247542 0.408793 0.788257 0.293 Uiso 0.349(6) 1 calc R . . A 1
H7B_5 H 0.255125 0.339011 0.741831 0.293 Uiso 0.349(6) 1 calc R . . A 1
C8_5 C 0.2855(7) 0.413(3) 0.747(3) 0.184(17) Uiso 0.349(6) 1 d D U . A 1
H8_5 H 0.290957 0.454818 0.771762 0.220 Uiso 0.349(6) 1 calc R . . A 1
C9_5 C 0.3023(8) 0.371(3) 0.713(3) 0.22(2) Uiso 0.349(6) 1 d D U . A 1
H9_5 H 0.296910 0.329138 0.687646 0.262 Uiso 0.349(6) 1 calc R . . A 1
C10_5 C 0.3306(7) 0.393(3) 0.715(3) 0.189(16) Uiso 0.349(6) 1 d D U . A 1
H10A_5 H 0.341897 0.351993 0.725913 0.227 Uiso 0.349(6) 1 calc R . . A 1
H10B_5 H 0.333456 0.429792 0.753326 0.227 Uiso 0.349(6) 1 calc R . . A 1
C11_5 C 0.3357(9) 0.423(4) 0.637(3) 0.213(19) Uiso 0.349(6) 1 d D U . A 1
H11A_5 H 0.335128 0.384875 0.600019 0.256 Uiso 0.349(6) 1 calc R . . A 1
H11B_5 H 0.323048 0.460052 0.624449 0.256 Uiso 0.349(6) 1 calc R . . A 1
C12_5 C 0.3766(9) 0.4674(19) 0.5259(17) 0.132(13) Uiso 0.349(6) 1 d D U . A 1
H12_5 H 0.370087 0.421064 0.517750 0.159 Uiso 0.349(6) 1 calc R . . A 1
C13_5 C 0.3784(9) 0.494(2) 0.5930(18) 0.156(13) Uiso 0.349(6) 1 d D U . A 1
C14_5 C 0.3861(9) 0.560(2) 0.606(2) 0.180(16) Uiso 0.349(6) 1 d D U . A 1
H14_5 H 0.384779 0.579292 0.653494 0.216 Uiso 0.349(6) 1 calc R . . A 1
C15_5 C 0.3952(9) 0.596(2) 0.554(2) 0.190(17) Uiso 0.349(6) 1 d D U . A 1
H15_5 H 0.402159 0.641226 0.565105 0.228 Uiso 0.349(6) 1 calc R . . A 1
C16_5 C 0.3956(6) 0.5725(16) 0.4819(19) 0.137(12) Uiso 0.349(6) 1 d D U . A 1
O1_6 O 0.4555(8) 0.504(3) 0.146(2) 0.238(16) Uiso 0.349(6) 1 d D U . A 1
O2_6 O 0.4080(8) 0.506(5) -0.107(4) 0.37(2) Uiso 0.349(6) 1 d D U . A 1
N1_6 N 0.4164(5) 0.4515(15) 0.2958(17) 0.111(9) Uiso 0.349(6) 1 d D U . A 1
N2_6 N 0.3386(8) 0.497(2) -0.072(2) 0.138(11) Uiso 0.349(6) 1 d D U . A 1
C1_6 C 0.4319(7) 0.3995(17) 0.324(2) 0.132(12) Uiso 0.349(6) 1 d D U . A 1
C2_6 C 0.4556(8) 0.380(2) 0.295(3) 0.182(17) Uiso 0.349(6) 1 d D U . A 1
H2_6 H 0.464823 0.339136 0.310641 0.218 Uiso 0.349(6) 1 calc R . . A 1
C3_6 C 0.4644(7) 0.424(3) 0.241(3) 0.172(15) Uiso 0.349(6) 1 d D U . A 1
H3_6 H 0.482337 0.427826 0.231068 0.206 Uiso 0.349(6) 1 calc R . . A 1
C4_6 C 0.4462(7) 0.463(2) 0.199(2) 0.182(15) Uiso 0.349(6) 1 d D U . A 1
C5_6 C 0.4249(6) 0.4857(16) 0.2392(17) 0.104(9) Uiso 0.349(6) 1 d D U . A 1
H5_6 H 0.416361 0.527900 0.224519 0.125 Uiso 0.349(6) 1 calc R . . A 1
C6_6 C 0.4412(10) 0.534(4) 0.087(3) 0.24(2) Uiso 0.349(6) 1 d D U . A 1
H6A_6 H 0.429664 0.572470 0.104007 0.288 Uiso 0.349(6) 1 calc R . . A 1
H6B_6 H 0.430980 0.498305 0.060091 0.288 Uiso 0.349(6) 1 calc R . . A 1
C7_6 C 0.4631(14) 0.564(4) 0.038(3) 0.26(2) Uiso 0.349(6) 1 d D U . A 1
H7A_6 H 0.459770 0.614110 0.024131 0.315 Uiso 0.349(6) 1 calc R . . A 1
H7B_6 H 0.479982 0.561087 0.062885 0.315 Uiso 0.349(6) 1 calc R . . A 1
C8_6 C 0.4622(17) 0.515(4) -0.030(3) 0.31(3) Uiso 0.349(6) 1 d D U . A 1
H8_6 H 0.469415 0.469122 -0.029209 0.378 Uiso 0.349(6) 1 calc R . . A 1
C9_6 C 0.4505(15) 0.541(4) -0.090(4) 0.33(3) Uiso 0.349(6) 1 d D U . A 1
H9_6 H 0.442276 0.586290 -0.089332 0.397 Uiso 0.349(6) 1 calc R . . A 1
C10_6 C 0.4510(10) 0.496(6) -0.159(4) 0.34(3) Uiso 0.349(6) 1 d D U . A 1
H10A_6 H 0.460250 0.450986 -0.150359 0.403 Uiso 0.349(6) 1 calc R . . A 1
H10B_6 H 0.459571 0.521557 -0.199927 0.403 Uiso 0.349(6) 1 calc R . . A 1
C11_6 C 0.4225(11) 0.482(7) -0.177(5) 0.31(3) Uiso 0.349(6) 1 d D U . A 1
H11A_6 H 0.419506 0.431451 -0.187350 0.377 Uiso 0.349(6) 1 calc R . . A 1
H11B_6 H 0.416990 0.510393 -0.220121 0.377 Uiso 0.349(6) 1 calc R . . A 1
C12_6 C 0.3651(9) 0.483(3) -0.070(3) 0.195(18) Uiso 0.349(6) 1 d D U . A 1
H12_6 H 0.371676 0.443555 -0.044627 0.234 Uiso 0.349(6) 1 calc R . . A 1
C13_6 C 0.3808(8) 0.527(3) -0.105(4) 0.25(2) Uiso 0.349(6) 1 d D U . A 1
C14_6 C 0.3731(9) 0.586(3) -0.139(3) 0.23(2) Uiso 0.349(6) 1 d D U . A 1
H14_6 H 0.384915 0.615526 -0.163962 0.278 Uiso 0.349(6) 1 calc R . . A 1
C15_6 C 0.3498(9) 0.600(2) -0.137(2) 0.183(17) Uiso 0.349(6) 1 d D U . A 1
H15_6 H 0.344189 0.642039 -0.159822 0.220 Uiso 0.349(6) 1 calc R . . A 1
C16_6 C 0.3315(6) 0.558(2) -0.102(2) 0.141(11) Uiso 0.349(6) 1 d D U . A 1
N1_7 N 0.2414(3) 0.3269(8) 0.3353(9) 0.117(5) Uiso 0.651(6) 1 d D U . A 2
N2_7 N 0.2510(4) 0.4464(8) 0.2590(9) 0.128(5) Uiso 0.651(6) 1 d D U . A 2
N3_7 N 0.2743(3) 0.4307(6) 0.1188(7) 0.094(3) Uiso 0.651(6) 1 d D U . A 2
N4_7 N 0.2815(3) 0.5479(8) 0.0397(9) 0.120(5) Uiso 0.651(6) 1 d D U . A 2
C1_7 C 0.2133(3) 0.2830(11) 0.4245(11) 0.119(5) Uiso 0.651(6) 1 d D U . A 2
H1A_7 H 0.203212 0.241409 0.440780 0.143 Uiso 0.651(6) 1 calc R . . A 2
H1B_7 H 0.201541 0.315567 0.398209 0.143 Uiso 0.651(6) 1 calc R . . A 2
C2_7 C 0.2343(4) 0.2597(11) 0.3743(12) 0.135(6) Uiso 0.651(6) 1 d D U . A 2
H2_7 H 0.227401 0.224710 0.338180 0.162 Uiso 0.651(6) 1 calc R . . A 2
C3_7 C 0.2578(5) 0.2290(15) 0.4121(16) 0.159(9) Uiso 0.651(6) 1 d D U . A 2
H3A_7 H 0.270566 0.215119 0.375257 0.239 Uiso 0.651(6) 1 calc R . . A 2
H3B_7 H 0.265274 0.264559 0.444924 0.239 Uiso 0.651(6) 1 calc R . . A 2
H3C_7 H 0.252706 0.187286 0.440713 0.239 Uiso 0.651(6) 1 calc R . . A 2
C4_7 C 0.2528(4) 0.3185(9) 0.2740(11) 0.110(5) Uiso 0.651(6) 1 d D U . A 2
H4_7 H 0.257319 0.272345 0.257810 0.132 Uiso 0.651(6) 1 calc R . . A 2
C5_7 C 0.2590(3) 0.3801(8) 0.2286(8) 0.107(5) Uiso 0.651(6) 1 d D U . A 2
C6_7 C 0.2701(3) 0.3753(9) 0.1648(9) 0.112(5) Uiso 0.651(6) 1 d D U . A 2
H6_7 H 0.275586 0.329692 0.149225 0.135 Uiso 0.651(6) 1 calc R . . A 2
C7_7 C 0.2560(4) 0.5009(9) 0.2171(9) 0.112(5) Uiso 0.651(6) 1 d D U . A 2
H7_7 H 0.251561 0.546745 0.234359 0.134 Uiso 0.651(6) 1 calc R . . A 2
C8_7 C 0.2672(3) 0.4954(7) 0.1507(8) 0.102(4) Uiso 0.651(6) 1 d D U . A 2
C9_7 C 0.2680(4) 0.5536(10) 0.0984(10) 0.129(6) Uiso 0.651(6) 1 d D U . A 2
H9_7 H 0.258543 0.595672 0.107625 0.155 Uiso 0.651(6) 1 calc R . . A 2
C10_7 C 0.2813(4) 0.6111(9) -0.0106(9) 0.118(5) Uiso 0.651(6) 1 d D U . A 2
H10_7 H 0.263902 0.634049 -0.010268 0.142 Uiso 0.651(6) 1 calc R . . A 2
C11_7 C 0.3013(5) 0.6616(11) 0.0175(12) 0.132(7) Uiso 0.651(6) 1 d D U . A 2
H11A_7 H 0.301751 0.703708 -0.013806 0.198 Uiso 0.651(6) 1 calc R . . A 2
H11B_7 H 0.296983 0.675514 0.067832 0.198 Uiso 0.651(6) 1 calc R . . A 2
H11C_7 H 0.318167 0.638430 0.016962 0.198 Uiso 0.651(6) 1 calc R . . A 2
C12_7 C 0.2879(4) 0.5855(12) -0.0877(10) 0.131(6) Uiso 0.651(6) 1 d D U . A 2
H12A_7 H 0.275180 0.548648 -0.100701 0.157 Uiso 0.651(6) 1 calc R . . A 2
H12B_7 H 0.284905 0.625870 -0.121351 0.157 Uiso 0.651(6) 1 calc R . . A 2
N1_8 N 0.3180(4) 0.3523(10) 0.0332(11) 0.155(6) Uiso 0.651(6) 1 d D U . A 2
N2_8 N 0.3292(3) 0.4670(7) 0.1062(7) 0.105(4) Uiso 0.651(6) 1 d D U . A 2
N3_8 N 0.3626(4) 0.4610(8) 0.2269(10) 0.124(7) Uiso 0.651(6) 1 d D U . A 2
N4_8 N 0.3752(3) 0.5763(8) 0.2997(10) 0.101(5) Uiso 0.651(6) 1 d D U . A 2
C1_8 C 0.3055(4) 0.3193(16) -0.0893(13) 0.159(8) Uiso 0.651(6) 1 d D U . A 2
H1A_8 H 0.308309 0.282579 -0.127122 0.191 Uiso 0.651(6) 1 calc R . . A 2
H1B_8 H 0.315796 0.361521 -0.102502 0.191 Uiso 0.651(6) 1 calc R . . A 2
C2_8 C 0.3137(6) 0.2922(13) -0.0164(13) 0.176(9) Uiso 0.651(6) 1 d D U . A 2
H2_8 H 0.330661 0.268122 -0.023374 0.212 Uiso 0.651(6) 1 calc R . . A 2
C3_8 C 0.2958(6) 0.2394(16) 0.0191(17) 0.188(11) Uiso 0.651(6) 1 d D U . A 2
H3A_8 H 0.293018 0.199483 -0.014255 0.282 Uiso 0.651(6) 1 calc R . . A 2
H3B_8 H 0.303534 0.222154 0.064826 0.282 Uiso 0.651(6) 1 calc R . . A 2
H3C_8 H 0.279305 0.262249 0.029930 0.282 Uiso 0.651(6) 1 calc R . . A 2
C4_8 C 0.3351(5) 0.3452(11) 0.0830(11) 0.142(7) Uiso 0.651(6) 1 d D U . A 2
H4_8 H 0.343706 0.301147 0.088774 0.170 Uiso 0.651(6) 1 calc R . . A 2
C5_8 C 0.3416(4) 0.4040(8) 0.1308(9) 0.112(5) Uiso 0.651(6) 1 d D U . A 2
C6_8 C 0.3568(4) 0.4039(9) 0.1863(9) 0.112(6) Uiso 0.651(6) 1 d D U . A 2
H6_8 H 0.364426 0.360087 0.199706 0.134 Uiso 0.651(6) 1 calc R . . A 2
C7_8 C 0.3367(4) 0.5265(9) 0.1398(10) 0.120(6) Uiso 0.651(6) 1 d D U . A 2
H7_8 H 0.331032 0.571151 0.121928 0.144 Uiso 0.651(6) 1 calc R . . A 2
C8_8 C 0.3523(4) 0.5235(10) 0.1993(11) 0.129(8) Uiso 0.651(6) 1 d D U . A 2
C9_8 C 0.3617(5) 0.5836(10) 0.2396(13) 0.123(8) Uiso 0.651(6) 1 d D U . A 2
H9_8 H 0.357925 0.629926 0.222229 0.148 Uiso 0.651(6) 1 calc R . . A 2
C10_8 C 0.3851(3) 0.6409(9) 0.3396(12) 0.108(6) Uiso 0.651(6) 1 d D U . A 2
H10_8 H 0.391242 0.675623 0.302058 0.130 Uiso 0.651(6) 1 calc R . . A 2
C11_8 C 0.3632(5) 0.6737(15) 0.3797(17) 0.152(11) Uiso 0.651(6) 1 d D U . A 2
H11A_8 H 0.349631 0.686413 0.344915 0.229 Uiso 0.651(6) 1 calc R . . A 2
H11B_8 H 0.356455 0.639871 0.415635 0.229 Uiso 0.651(6) 1 calc R . . A 2
H11C_8 H 0.369239 0.716312 0.405128 0.229 Uiso 0.651(6) 1 calc R . . A 2
C12_8 C 0.4079(3) 0.6178(12) 0.3847(12) 0.123(7) Uiso 0.651(6) 1 d D U . A 2
H12A_8 H 0.418535 0.660101 0.395451 0.148 Uiso 0.651(6) 1 calc R . . A 2
H12B_8 H 0.418518 0.585429 0.354542 0.148 Uiso 0.651(6) 1 calc R . . A 2
N1_9 N 0.3734(3) 0.3630(8) 0.3777(10) 0.106(5) Uiso 0.651(6) 1 d D U . A 2
N2_9 N 0.3362(3) 0.4665(6) 0.3776(8) 0.095(5) Uiso 0.651(6) 1 d D U . A 2
N3_9 N 0.2843(3) 0.4264(7) 0.3919(10) 0.112(5) Uiso 0.651(6) 1 d D U . A 2
N4_9 N 0.2494(3) 0.5301(8) 0.3989(11) 0.111(6) Uiso 0.651(6) 1 d D U . A 2
C1_9 C 0.4188(5) 0.3517(17) 0.4089(15) 0.184(11) Uiso 0.651(6) 1 d D U . A 2
H1A_9 H 0.431085 0.316747 0.429334 0.221 Uiso 0.651(6) 1 calc R . . A 2
H1B_9 H 0.413587 0.383513 0.449452 0.221 Uiso 0.651(6) 1 calc R . . A 2
C2_9 C 0.3953(4) 0.3126(12) 0.3820(14) 0.142(8) Uiso 0.651(6) 1 d D U . A 2
H2_9 H 0.390842 0.275799 0.419342 0.170 Uiso 0.651(6) 1 calc R . . A 2
C3_9 C 0.4003(5) 0.2754(14) 0.3104(14) 0.147(8) Uiso 0.651(6) 1 d D U . A 2
H3A_9 H 0.414908 0.242902 0.316220 0.220 Uiso 0.651(6) 1 calc R . . A 2
H3B_9 H 0.384998 0.248616 0.295912 0.220 Uiso 0.651(6) 1 calc R . . A 2
H3C_9 H 0.404396 0.310477 0.272530 0.220 Uiso 0.651(6) 1 calc R . . A 2
C4_9 C 0.3498(4) 0.3456(11) 0.3837(16) 0.130(8) Uiso 0.651(6) 1 d D U . A 2
H4_9 H 0.345863 0.296507 0.387081 0.156 Uiso 0.651(6) 1 calc R . . A 2
C5_9 C 0.3284(3) 0.3948(9) 0.3859(11) 0.115(6) Uiso 0.651(6) 1 d D U . A 2
C6_9 C 0.3038(3) 0.3801(9) 0.3899(11) 0.117(6) Uiso 0.651(6) 1 d D U . A 2
H6_9 H 0.299308 0.331354 0.391727 0.140 Uiso 0.651(6) 1 calc R . . A 2
C7_9 C 0.3181(3) 0.5140(8) 0.3797(11) 0.102(6) Uiso 0.651(6) 1 d D U . A 2
H7_9 H 0.322803 0.562378 0.375323 0.123 Uiso 0.651(6) 1 calc R . . A 2
C8_9 C 0.2926(3) 0.4981(7) 0.3878(10) 0.095(5) Uiso 0.651(6) 1 d D U . A 2
C9_9 C 0.2733(3) 0.5515(10) 0.3947(12) 0.115(7) Uiso 0.651(6) 1 d D U . A 2
H9_9 H 0.277661 0.600350 0.396177 0.137 Uiso 0.651(6) 1 calc R . . A 2
C10_9 C 0.2302(3) 0.5882(10) 0.4129(13) 0.125(7) Uiso 0.651(6) 1 d D U . A 2
H10_9 H 0.237107 0.618556 0.453262 0.149 Uiso 0.651(6) 1 calc R . . A 2
C11_9 C 0.2265(5) 0.6340(12) 0.3477(14) 0.136(8) Uiso 0.651(6) 1 d D U . A 2
H11A_9 H 0.243146 0.654081 0.332917 0.204 Uiso 0.651(6) 1 calc R . . A 2
H11B_9 H 0.219451 0.605862 0.307310 0.204 Uiso 0.651(6) 1 calc R . . A 2
H11C_9 H 0.214575 0.672491 0.359733 0.204 Uiso 0.651(6) 1 calc R . . A 2
C12_9 C 0.2059(3) 0.5550(11) 0.4399(11) 0.121(5) Uiso 0.651(6) 1 d D U . A 2
H12A_9 H 0.194621 0.591856 0.461293 0.145 Uiso 0.651(6) 1 calc R . . A 2
H12B_9 H 0.210008 0.520289 0.478903 0.145 Uiso 0.651(6) 1 calc R . . A 2
N1_10 N 0.3801(5) 0.3703(14) 0.3605(19) 0.110(10) Uiso 0.349(6) 1 d D U . A 1
N2_10 N 0.3432(5) 0.4658(11) 0.3636(17) 0.109(10) Uiso 0.349(6) 1 d D U . A 1
N3_10 N 0.2916(4) 0.4236(10) 0.3750(15) 0.089(8) Uiso 0.349(6) 1 d D U . A 1
N4_10 N 0.2548(5) 0.5293(15) 0.381(2) 0.119(12) Uiso 0.349(6) 1 d D U . A 1
C1_10 C 0.4244(8) 0.358(3) 0.391(2) 0.189(18) Uiso 0.349(6) 1 d D U . A 1
H1A_10 H 0.438246 0.324991 0.407198 0.227 Uiso 0.349(6) 1 calc R . . A 1
H1B_10 H 0.419281 0.388625 0.432530 0.227 Uiso 0.349(6) 1 calc R . . A 1
C2_10 C 0.4018(5) 0.3191(18) 0.358(2) 0.126(12) Uiso 0.349(6) 1 d D U . A 1
H2_10 H 0.397527 0.277008 0.389015 0.151 Uiso 0.349(6) 1 calc R . . A 1
C3_10 C 0.4065(9) 0.295(3) 0.280(2) 0.154(16) Uiso 0.349(6) 1 d D U . A 1
H3A_10 H 0.420855 0.261374 0.278904 0.231 Uiso 0.349(6) 1 calc R . . A 1
H3B_10 H 0.390965 0.272282 0.260752 0.231 Uiso 0.349(6) 1 calc R . . A 1
H3C_10 H 0.410789 0.336237 0.249408 0.231 Uiso 0.349(6) 1 calc R . . A 1
C4_10 C 0.3579(5) 0.3466(14) 0.376(2) 0.097(9) Uiso 0.349(6) 1 d D U . A 1
H4_10 H 0.355750 0.298854 0.391713 0.117 Uiso 0.349(6) 1 calc R . . A 1
C5_10 C 0.3356(4) 0.3934(11) 0.3705(16) 0.087(8) Uiso 0.349(6) 1 d D U . A 1
C6_10 C 0.3113(5) 0.3770(13) 0.3750(18) 0.112(11) Uiso 0.349(6) 1 d D U . A 1
H6_10 H 0.307042 0.328217 0.378553 0.134 Uiso 0.349(6) 1 calc R . . A 1
C7_10 C 0.3246(5) 0.5126(13) 0.3648(19) 0.108(12) Uiso 0.349(6) 1 d D U . A 1
H7_10 H 0.329032 0.561348 0.362292 0.130 Uiso 0.349(6) 1 calc R . . A 1
C8_10 C 0.2993(4) 0.4953(11) 0.3694(19) 0.101(10) Uiso 0.349(6) 1 d D U . A 1
C9_10 C 0.2789(5) 0.5458(14) 0.373(2) 0.098(10) Uiso 0.349(6) 1 d D U . A 1
H9_10 H 0.283271 0.594580 0.370318 0.118 Uiso 0.349(6) 1 calc R . . A 1
C10_10 C 0.2342(5) 0.5853(16) 0.385(2) 0.126(12) Uiso 0.349(6) 1 d D U . A 1
H10_10 H 0.237453 0.613956 0.430168 0.151 Uiso 0.349(6) 1 calc R . . A 1
C11_10 C 0.2338(8) 0.634(2) 0.323(2) 0.129(14) Uiso 0.349(6) 1 d D U . A 1
H11A_10 H 0.219910 0.668913 0.329319 0.194 Uiso 0.349(6) 1 calc R . . A 1
H11B_10 H 0.250328 0.659209 0.319426 0.194 Uiso 0.349(6) 1 calc R . . A 1
H11C_10 H 0.230850 0.607758 0.277159 0.194 Uiso 0.349(6) 1 calc R . . A 1
C12_10 C 0.2090(6) 0.546(2) 0.3962(19) 0.133(11) Uiso 0.349(6) 1 d D U . A 1
H12A_10 H 0.211609 0.508378 0.433638 0.159 Uiso 0.349(6) 1 calc R . . A 1
H12B_10 H 0.195940 0.579100 0.415468 0.159 Uiso 0.349(6) 1 calc R . . A 1
N1_11 N 0.2488(5) 0.3166(12) 0.3084(15) 0.093(7) Uiso 0.349(6) 1 d D U . A 1
N2_11 N 0.2615(4) 0.4382(9) 0.2392(11) 0.089(6) Uiso 0.349(6) 1 d D U . A 1
N3_11 N 0.2881(5) 0.4270(10) 0.1051(12) 0.108(7) Uiso 0.349(6) 1 d D U . A 1
N4_11 N 0.2963(5) 0.5428(10) 0.0241(10) 0.091(6) Uiso 0.349(6) 1 d D U . A 1
C1_11 C 0.2174(6) 0.265(2) 0.3872(19) 0.142(12) Uiso 0.349(6) 1 d D U . A 1
H1A_11 H 0.209355 0.219521 0.402950 0.170 Uiso 0.349(6) 1 calc R . . A 1
H1B_11 H 0.204271 0.291201 0.359125 0.170 Uiso 0.349(6) 1 calc R . . A 1
C2_11 C 0.2391(6) 0.2472(16) 0.336(2) 0.140(12) Uiso 0.349(6) 1 d D U . A 1
H2_11 H 0.232673 0.217609 0.294624 0.168 Uiso 0.349(6) 1 calc R . . A 1
C3_11 C 0.2612(8) 0.210(3) 0.375(3) 0.177(19) Uiso 0.349(6) 1 d D U . A 1
H3A_11 H 0.255290 0.164099 0.393443 0.265 Uiso 0.349(6) 1 calc R . . A 1
H3B_11 H 0.275295 0.202364 0.339716 0.265 Uiso 0.349(6) 1 calc R . . A 1
H3C_11 H 0.267320 0.239178 0.415430 0.265 Uiso 0.349(6) 1 calc R . . A 1
C4_11 C 0.2629(6) 0.3117(12) 0.2511(14) 0.096(8) Uiso 0.349(6) 1 d D U . A 1
H4_11 H 0.267711 0.266032 0.234002 0.115 Uiso 0.349(6) 1 calc R . . A 1
C5_11 C 0.2717(5) 0.3733(10) 0.2115(12) 0.096(8) Uiso 0.349(6) 1 d D U . A 1
C6_11 C 0.2836(5) 0.3712(12) 0.1487(12) 0.094(7) Uiso 0.349(6) 1 d D U . A 1
H6_11 H 0.289612 0.326380 0.132442 0.113 Uiso 0.349(6) 1 calc R . . A 1
C7_11 C 0.2664(6) 0.4950(12) 0.1986(13) 0.102(9) Uiso 0.349(6) 1 d D U . A 1
H7_11 H 0.260993 0.540000 0.216201 0.123 Uiso 0.349(6) 1 calc R . . A 1
C8_11 C 0.2788(6) 0.4918(11) 0.1329(13) 0.108(9) Uiso 0.349(6) 1 d D U . A 1
C9_11 C 0.2824(6) 0.5486(13) 0.0832(14) 0.104(8) Uiso 0.349(6) 1 d D U . A 1
H9_11 H 0.274302 0.592718 0.093340 0.125 Uiso 0.349(6) 1 calc R . . A 1
C10_11 C 0.2979(6) 0.6078(12) -0.0231(12) 0.105(8) Uiso 0.349(6) 1 d D U . A 1
H10_11 H 0.280609 0.631255 -0.023555 0.125 Uiso 0.349(6) 1 calc R . . A 1
C11_11 C 0.3167(7) 0.6576(15) 0.0062(17) 0.106(9) Uiso 0.349(6) 1 d D U . A 1
H11A_11 H 0.311559 0.671660 0.055892 0.159 Uiso 0.349(6) 1 calc R . . A 1
H11B_11 H 0.333648 0.635100 0.007811 0.159 Uiso 0.349(6) 1 calc R . . A 1
H11C_11 H 0.317392 0.699622 -0.025270 0.159 Uiso 0.349(6) 1 calc R . . A 1
C12_11 C 0.3039(6) 0.5828(17) -0.0992(12) 0.101(8) Uiso 0.349(6) 1 d D U . A 1
H12A_11 H 0.301184 0.621930 -0.134549 0.122 Uiso 0.349(6) 1 calc R . . A 1
H12B_11 H 0.292186 0.543446 -0.112627 0.122 Uiso 0.349(6) 1 calc R . . A 1
N1_12 N 0.3363(7) 0.3547(15) 0.0276(15) 0.137(10) Uiso 0.349(6) 1 d D U . A 1
N2_12 N 0.3431(5) 0.4702(10) 0.1048(11) 0.107(8) Uiso 0.349(6) 1 d D U . A 1
N3_12 N 0.3704(6) 0.4608(11) 0.2391(12) 0.098(8) Uiso 0.349(6) 1 d D U . A 1
N4_12 N 0.3741(5) 0.5719(12) 0.3254(15) 0.095(9) Uiso 0.349(6) 1 d D U . A 1
C1_12 C 0.3254(7) 0.327(3) -0.0974(18) 0.163(14) Uiso 0.349(6) 1 d D U . A 1
H1A_12 H 0.330253 0.293206 -0.136426 0.196 Uiso 0.349(6) 1 calc R . . A 1
H1B_12 H 0.334954 0.371850 -0.106305 0.196 Uiso 0.349(6) 1 calc R . . A 1
C2_12 C 0.3329(9) 0.2979(18) -0.0248(17) 0.170(14) Uiso 0.349(6) 1 d D U . A 1
H2_12 H 0.350672 0.278974 -0.032617 0.203 Uiso 0.349(6) 1 calc R . . A 1
C3_12 C 0.3180(9) 0.236(2) 0.004(2) 0.155(14) Uiso 0.349(6) 1 d D U . A 1
H3A_12 H 0.316555 0.200060 -0.034679 0.232 Uiso 0.349(6) 1 calc R . . A 1
H3B_12 H 0.326987 0.215995 0.046234 0.232 Uiso 0.349(6) 1 calc R . . A 1
H3C_12 H 0.300786 0.251682 0.018496 0.232 Uiso 0.349(6) 1 calc R . . A 1
C4_12 C 0.3513(9) 0.3475(16) 0.0815(18) 0.141(12) Uiso 0.349(6) 1 d D U . A 1
H4_12 H 0.360061 0.303980 0.089420 0.169 Uiso 0.349(6) 1 calc R . . A 1
C5_12 C 0.3551(5) 0.4066(11) 0.1313(11) 0.094(8) Uiso 0.349(6) 1 d D U . A 1
C6_12 C 0.3674(6) 0.4047(12) 0.1939(12) 0.097(9) Uiso 0.349(6) 1 d D U . A 1
H6_12 H 0.374802 0.360917 0.208562 0.116 Uiso 0.349(6) 1 calc R . . A 1
C7_12 C 0.3479(6) 0.5250(12) 0.1467(12) 0.091(8) Uiso 0.349(6) 1 d D U . A 1
H7_12 H 0.342361 0.569877 0.129201 0.109 Uiso 0.349(6) 1 calc R . . A 1
C8_12 C 0.3599(6) 0.5241(11) 0.2122(12) 0.094(9) Uiso 0.349(6) 1 d D U . A 1
C9_12 C 0.3638(8) 0.5827(14) 0.2611(16) 0.099(11) Uiso 0.349(6) 1 d D U . A 1
H9_12 H 0.358877 0.629126 0.246649 0.119 Uiso 0.349(6) 1 calc R . . A 1
C10_12 C 0.3834(4) 0.6365(13) 0.3661(15) 0.085(9) Uiso 0.349(6) 1 d D U . A 1
H10_12 H 0.389934 0.672364 0.330302 0.102 Uiso 0.349(6) 1 calc R . . A 1
C11_12 C 0.3612(6) 0.666(2) 0.407(2) 0.109(12) Uiso 0.349(6) 1 d D U . A 1
H11A_12 H 0.366727 0.708246 0.433940 0.164 Uiso 0.349(6) 1 calc R . . A 1
H11B_12 H 0.347580 0.678982 0.372212 0.164 Uiso 0.349(6) 1 calc R . . A 1
H11C_12 H 0.354692 0.630555 0.441324 0.164 Uiso 0.349(6) 1 calc R . . A 1
C12_12 C 0.4054(5) 0.6115(19) 0.4144(18) 0.112(10) Uiso 0.349(6) 1 d D U . A 1
H12A_12 H 0.415710 0.652864 0.429975 0.135 Uiso 0.349(6) 1 calc R . . A 1
H12B_12 H 0.416690 0.579656 0.385769 0.135 Uiso 0.349(6) 1 calc R . . A 1
F1_13 F 0.0544(5) 0.2709(17) -0.4888(16) 0.388(14) Uiso 1 1 d D U . . .
F2_13 F 0.0967(4) 0.2794(13) -0.4899(12) 0.310(9) Uiso 1 1 d D U . . .
F3_13 F 0.0738(5) 0.2841(15) -0.3819(13) 0.353(12) Uiso 1 1 d D U . . .
F4_13 F 0.0751(5) 0.3752(13) -0.4531(15) 0.352(12) Uiso 1 1 d D U . . .
B1_13 B 0.0737(5) 0.3007(14) -0.4511(14) 0.212(11) Uiso 1 1 d D U . . .
F1_14 F -0.01042(18) 0.3639(5) -0.2812(5) 0.166(3) Uiso 1 1 d D U . . .
F2_14 F 0.00094(19) 0.2514(6) -0.3138(5) 0.169(3) Uiso 1 1 d D U . . .
F3_14 F -0.03865(18) 0.2881(6) -0.3287(5) 0.169(3) Uiso 1 1 d D U . . .
F4_14 F -0.0239(2) 0.2709(8) -0.2155(7) 0.207(4) Uiso 1 1 d D U . . .
B1_14 B -0.0183(3) 0.2958(9) -0.2858(9) 0.143(5) Uiso 1 1 d D U . . .
F1_15 F -0.1187(5) 0.3556(19) 0.2207(17) 0.388(14) Uiso 1 1 d D U . . .
F2_15 F -0.1241(11) 0.250(2) 0.160(3) 0.81(5) Uiso 1 1 d D U . . .
F3_15 F -0.1388(8) 0.346(2) 0.1139(17) 0.48(2) Uiso 1 1 d D U . . .
F4_15 F -0.1582(4) 0.3044(15) 0.2140(14) 0.327(10) Uiso 1 1 d D U . . .
B1_15 B -0.1344(6) 0.317(2) 0.1781(19) 0.61(5) Uiso 1 1 d D U . . .
F1_16 F 0.3984(2) 0.6279(6) 0.1522(6) 0.184(3) Uiso 1 1 d D U . . .
F2_16 F 0.4117(3) 0.6409(9) 0.0354(8) 0.234(5) Uiso 1 1 d D U . . .
F3_16 F 0.3698(3) 0.6509(9) 0.0697(9) 0.239(6) Uiso 1 1 d D U . . .
F4_16 F 0.3869(4) 0.5493(11) 0.0608(12) 0.303(8) Uiso 1 1 d D U . . .
B1_16 B 0.3914(4) 0.6210(14) 0.0832(12) 0.213(11) Uiso 1 1 d D U . . .
F1_17 F 0.31835(17) 0.7011(5) 0.1984(5) 0.159(3) Uiso 1 1 d D U . . .
F2_17 F 0.27562(18) 0.6880(6) 0.2193(6) 0.170(3) Uiso 1 1 d D U . . .
F3_17 F 0.30264(17) 0.7011(5) 0.3114(5) 0.160(3) Uiso 1 1 d D U . . .
F4_17 F 0.30203(16) 0.6010(5) 0.2489(5) 0.149(2) Uiso 1 1 d D U . . .
B1_17 B 0.3006(3) 0.6758(8) 0.2445(8) 0.130(5) Uiso 1 1 d D U . . .
F1_18 F 0.3140(2) 0.6316(7) 0.5038(7) 0.193(4) Uiso 1 1 d D U . . .
F2_18 F 0.3159(2) 0.5181(7) 0.5428(8) 0.212(4) Uiso 1 1 d D U . . .
F3_18 F 0.2793(2) 0.5776(7) 0.5418(7) 0.196(4) Uiso 1 1 d D U . . .
F4_18 F 0.3081(2) 0.6064(7) 0.6224(6) 0.199(4) Uiso 1 1 d D U . . .
B1_18 B 0.3038(3) 0.5855(9) 0.5495(9) 0.145(5) Uiso 1 1 d D U . . .
F1_19 F 0.3294(4) 0.2293(11) 0.6067(10) 0.270(7) Uiso 1 1 d D U . . .
F2_19 F 0.3436(4) 0.3112(13) 0.5263(12) 0.304(9) Uiso 1 1 d D U . . .
F3_19 F 0.3164(6) 0.234(2) 0.4948(18) 0.448(19) Uiso 1 1 d D U . . .
F4_19 F 0.3564(8) 0.196(2) 0.519(3) 0.61(3) Uiso 1 1 d D U . . .
B1_19 B 0.3357(7) 0.2406(18) 0.5380(16) 0.42(3) Uiso 1 1 d D U . . .
F1_20 F 0.3217(4) 0.2172(12) 0.3179(11) 0.289(8) Uiso 1 1 d D U . . .
F2_20 F 0.3195(3) 0.3135(8) 0.2421(8) 0.221(5) Uiso 1 1 d D U . . .
F3_20 F 0.2992(4) 0.2126(12) 0.2154(11) 0.290(8) Uiso 1 1 d D U . . .
F4_20 F 0.3406(3) 0.2177(10) 0.2035(10) 0.255(6) Uiso 1 1 d D U . . .
B1_20 B 0.3196(5) 0.2377(14) 0.2485(15) 0.290(19) Uiso 1 1 d D U . . .
F1_21 F -0.1807(3) 0.4174(12) 0.0779(11) 0.279(7) Uiso 1 1 d D U . . .
F2_21 F -0.2069(4) 0.4901(12) 0.1389(11) 0.291(8) Uiso 1 1 d D U . . .
F3_21 F -0.2152(4) 0.3755(12) 0.1433(12) 0.304(9) Uiso 1 1 d D U . . .
F4_21 F -0.2213(3) 0.4365(11) 0.0412(10) 0.278(8) Uiso 1 1 d D U . . .
B1_21 B -0.2049(5) 0.4248(15) 0.1014(15) 0.283(18) Uiso 1 1 d D U . . .
O1_23 O 0.1473(3) 0.4120(10) -0.3427(9) 0.224(6) Uiso 1 1 d D U . . .
O2_23 O 0.0919(3) 0.4506(10) -0.6419(10) 0.226(6) Uiso 1 1 d D U . . .
N1_23 N 0.1000(2) 0.4005(7) -0.2016(7) 0.141(4) Uiso 1 1 d D U . . .
N2_23 N 0.0301(2) 0.5245(7) -0.5875(7) 0.143(4) Uiso 1 1 d D U . . .
C1_23 C 0.1074(3) 0.3379(7) -0.1676(8) 0.142(4) Uiso 1 1 d D U . . .
C2_23 C 0.1286(3) 0.2979(8) -0.1918(8) 0.141(4) Uiso 1 1 d D U . . .
H2_23 H 0.132775 0.253799 -0.169632 0.170 Uiso 1 1 calc R . . . .
C3_23 C 0.1430(3) 0.3240(9) -0.2475(9) 0.155(5) Uiso 1 1 d D U . . .
H3_23 H 0.158862 0.301916 -0.259942 0.186 Uiso 1 1 calc R . . . .
C4_23 C 0.1347(3) 0.3832(10) -0.2868(10) 0.171(6) Uiso 1 1 d D U . . .
C5_23 C 0.1132(3) 0.4199(10) -0.2587(9) 0.158(5) Uiso 1 1 d D U . . .
H5_23 H 0.108023 0.461940 -0.283265 0.190 Uiso 1 1 calc R . . . .
C6_23 C 0.1595(11) 0.370(3) -0.4016(19) 0.24(2) Uiso 0.349(6) 1 d D U . A 1
H6A_23 H 0.150918 0.323866 -0.407781 0.289 Uiso 0.349(6) 1 calc R . . A 1
H6B_23 H 0.178039 0.362625 -0.391772 0.289 Uiso 0.349(6) 1 calc R . . A 1
C7_23 C 0.1554(13) 0.418(3) -0.4698(14) 0.27(2) Uiso 0.349(6) 1 d D U . A 1
H7A_23 H 0.147332 0.463729 -0.456023 0.326 Uiso 0.349(6) 1 calc R . . A 1
H7B_23 H 0.171926 0.427677 -0.495083 0.326 Uiso 0.349(6) 1 calc R . . A 1
C8_23 C 0.1373(15) 0.374(4) -0.518(2) 0.24(2) Uiso 0.349(6) 1 d D U . A 1
H8_23 H 0.127525 0.335575 -0.498393 0.294 Uiso 0.349(6) 1 calc R . . A 1
C9_23 C 0.1359(12) 0.391(4) -0.590(2) 0.26(2) Uiso 0.349(6) 1 d D U . A 1
H9_23 H 0.145904 0.428100 -0.609599 0.309 Uiso 0.349(6) 1 calc R . . A 1
C10_23 C 0.1173(12) 0.347(2) -0.638(3) 0.28(3) Uiso 0.349(6) 1 d D U . A 1
H10A_23 H 0.103386 0.325992 -0.607795 0.336 Uiso 0.349(6) 1 calc R . . A 1
H10B_23 H 0.126597 0.308918 -0.663858 0.336 Uiso 0.349(6) 1 calc R . . A 1
C11_23 C 0.1066(12) 0.403(3) -0.692(2) 0.29(3) Uiso 0.349(6) 1 d D U . A 1
H11A_23 H 0.120644 0.428830 -0.717215 0.353 Uiso 0.349(6) 1 calc R . . A 1
H11B_23 H 0.095174 0.381110 -0.729036 0.353 Uiso 0.349(6) 1 calc R . . A 1
C12_23 C 0.0522(3) 0.4833(10) -0.5900(10) 0.170(6) Uiso 1 1 d D U . . .
H12_23 H 0.054469 0.444930 -0.556963 0.204 Uiso 1 1 calc R . . . .
C13_23 C 0.0703(3) 0.4986(10) -0.6396(10) 0.172(6) Uiso 1 1 d D U . . .
C14_23 C 0.0710(4) 0.5593(11) -0.6764(10) 0.183(7) Uiso 1 1 d D U . . .
H14_23 H 0.085361 0.572938 -0.705217 0.220 Uiso 1 1 calc R . . . .
C15_23 C 0.0514(3) 0.5972(11) -0.6705(9) 0.182(7) Uiso 1 1 d D U . . .
H15_23 H 0.050954 0.638916 -0.699615 0.218 Uiso 1 1 calc R . . . .
C16_23 C 0.0304(3) 0.5849(9) -0.6261(9) 0.155(5) Uiso 1 1 d D U . . .
N1_24 N -0.0786(2) 0.4416(6) -0.2125(6) 0.126(3) Uiso 1 1 d D U . . .
N2_24 N -0.0533(2) 0.5432(6) -0.2831(6) 0.132(3) Uiso 1 1 d D U . . .
N3_24 N -0.02757(18) 0.5059(5) -0.4161(5) 0.117(3) Uiso 1 1 d D U . . .
N4_24 N -0.00471(19) 0.6080(5) -0.4952(5) 0.120(3) Uiso 1 1 d D U . . .
C1_24 C -0.1137(3) 0.4295(9) -0.1245(9) 0.150(5) Uiso 1 1 d D U . . .
H1A_24 H -0.121189 0.470847 -0.150177 0.180 Uiso 1 1 calc R . . . .
H1B_24 H -0.127982 0.397422 -0.110735 0.180 Uiso 1 1 calc R . . . .
C2_24 C -0.0957(3) 0.3915(9) -0.1752(10) 0.168(6) Uiso 1 1 d D U . . .
H2_24 H -0.106480 0.368254 -0.213786 0.201 Uiso 1 1 calc R . . . .
C3_24 C -0.0794(3) 0.3344(9) -0.1404(10) 0.160(5) Uiso 1 1 d D U . . .
H3A_24 H -0.090509 0.300352 -0.115196 0.240 Uiso 1 1 calc R . . . .
H3B_24 H -0.069460 0.309936 -0.178525 0.240 Uiso 1 1 calc R . . . .
H3C_24 H -0.067516 0.355919 -0.105016 0.240 Uiso 1 1 calc R . . . .
C4_24 C -0.0693(3) 0.4238(8) -0.2760(7) 0.131(4) Uiso 1 1 d D U . . .
H4_24 H -0.072846 0.378573 -0.296460 0.157 Uiso 1 1 calc R . . . .
C5_24 C -0.0535(2) 0.4745(6) -0.3148(6) 0.119(3) Uiso 1 1 d D U . . .
C6_24 C -0.0410(2) 0.4594(7) -0.3759(7) 0.134(4) Uiso 1 1 d D U . . .
H6_24 H -0.041584 0.411802 -0.392747 0.160 Uiso 1 1 calc R . . . .
C7_24 C -0.0408(2) 0.5872(7) -0.3228(7) 0.124(4) Uiso 1 1 d D U . . .
H7_24 H -0.040001 0.634556 -0.305268 0.148 Uiso 1 1 calc R . . . .
C8_24 C -0.0284(2) 0.5741(6) -0.3878(6) 0.110(3) Uiso 1 1 d D U . . .
C9_24 C -0.0163(3) 0.6249(8) -0.4338(7) 0.136(4) Uiso 1 1 d D U . . .
H9_24 H -0.016722 0.673297 -0.419471 0.163 Uiso 1 1 calc R . . . .
C10_24 C 0.0034(3) 0.6659(8) -0.5457(7) 0.142(4) Uiso 1 1 d D U . . .
H10_24 H -0.010414 0.702782 -0.549286 0.170 Uiso 1 1 calc R . . . .
C11_24 C 0.0273(3) 0.6970(10) -0.5189(10) 0.165(6) Uiso 1 1 d D U . . .
H11A_24 H 0.032682 0.735160 -0.551994 0.248 Uiso 1 1 calc R . . . .
H11B_24 H 0.024573 0.716249 -0.469623 0.248 Uiso 1 1 calc R . . . .
H11C_24 H 0.040706 0.660550 -0.517207 0.248 Uiso 1 1 calc R . . . .
C12_24 C 0.0074(3) 0.6299(10) -0.6199(8) 0.159(5) Uiso 1 1 d D U . . .
H12A_24 H -0.007917 0.600569 -0.630716 0.191 Uiso 1 1 calc R . . . .
H12B_24 H 0.008410 0.667112 -0.658069 0.191 Uiso 1 1 calc R . . . .

loop_
_atom_site_aniso_label
_atom_site_aniso_U_11
_atom_site_aniso_U_22
_atom_site_aniso_U_33
_atom_site_aniso_U_23
_atom_site_aniso_U_13
_atom_site_aniso_U_12
Zn1B 0.1514(12) 0.0898(8) 0.1575(13) -0.0008(8) 0.0245(10) 0.0103(8)
Zn2B 0.1579(18) 0.1076(14) 0.1359(16) 0.000 0.000 0.0102(13)
Zn2A 0.098(4) 0.114(4) 0.178(9) 0.039(6) 0.017(5) -0.003(3)
Zn3A 0.090(5) 0.084(3) 0.121(5) 0.001(3) -0.043(3) 0.019(3)
Zn1A 0.213(7) 0.119(4) 0.113(4) 0.025(3) -0.030(5) -0.031(5)
Zn1 0.194(3) 0.0958(16) 0.1162(19) -0.0181(13) 0.006(2) -0.010(2)
Zn3 0.116(4) 0.106(2) 0.142(4) 0.002(2) -0.035(3) 0.026(3)
Zn2 0.133(4) 0.0968(17) 0.131(3) 0.007(2) 0.007(2) -0.021(2)

loop_
_atom_type_symbol
_atom_type_description
_atom_type_scat_dispersion_real
_atom_type_scat_dispersion_imag
_atom_type_scat_source
C C 0.0032 0.0015 'International Tables Vol C Tables 4.2.6.8 and 6.1.1.4'
H H 0.0000 0.0000 'International Tables Vol C Tables 4.2.6.8 and 6.1.1.4'
B B 0.0013 0.0007 'International Tables Vol C Tables 4.2.6.8 and 6.1.1.4'
F F 0.0171 0.0103 'International Tables Vol C Tables 4.2.6.8 and 6.1.1.4'
N N 0.0060 0.0030 'International Tables Vol C Tables 4.2.6.8 and 6.1.1.4'
O O 0.0108 0.0057 'International Tables Vol C Tables 4.2.6.8 and 6.1.1.4'
Zn Zn 0.2839 1.4301 'International Tables Vol C Tables 4.2.6.8 and 6.1.1.4'

loop_
_geom_angle_atom_site_label_1
_geom_angle_atom_site_label_2
_geom_angle_atom_site_label_3
_geom_angle
_geom_angle_site_symmetry_1
_geom_angle_site_symmetry_3
N2B Zn1B N1B 74.5(4) 2_565 2_565
N2B Zn1B N18 102.3(5) 2_565 .
N2B Zn1B N2_24 90.0(4) 2_565 .
N18 Zn1B N1B 93.3(5) . 2_565
N18 Zn1B N2_24 164.7(5) . .
N1_23 Zn1B N1B 161.5(5) 2_565 2_565
N1_23 Zn1B N2B 89.9(4) 2_565 2_565
N1_23 Zn1B N18 99.8(5) 2_565 .
N1_23 Zn1B N1_24 100.3(5) 2_565 .
N1_23 Zn1B N2_24 89.1(4) 2_565 .
N1_24 Zn1B N1B 92.3(4) . 2_565
N1_24 Zn1B N2B 161.6(4) . 2_565
N1_24 Zn1B N18 91.2(5) . .
N1_24 Zn1B N2_24 75.0(4) . .
N2_24 Zn1B N1B 81.1(4) . 2_565
N2_23 Zn2B N2_23 101.6(7) . 2_565
N2_23 Zn2B N3_24 161.0(4) . .
N2_23 Zn2B N3_24 92.4(4) . 2_565
N2_23 Zn2B N3_24 92.5(4) 2_565 .
N2_23 Zn2B N3_24 161.0(4) 2_565 2_565
N3_24 Zn2B N3_24 77.2(5) . 2_565
N4_24 Zn2B N2_23 88.8(4) 2_565 2_565
N4_24 Zn2B N2_23 103.6(5) 2_565 .
N4_24 Zn2B N2_23 103.6(5) . 2_565
N4_24 Zn2B N2_23 88.8(4) . .
N4_24 Zn2B N3_24 89.3(4) . 2_565
N4_24 Zn2B N3_24 89.3(4) 2_565 .
N4_24 Zn2B N3_24 75.3(4) . .
N4_24 Zn2B N3_24 75.3(4) 2_565 2_565
N4_24 Zn2B N4_24 160.4(6) 2_565 .
C1B O1B C31 129(2) . .
C5B N1B Zn1B 111.5(10) . 2_565
C4B N1B Zn1B 136.8(10) . 2_565
C4B N1B C5B 111.5(12) . .
C7B N2B Zn1B 123.5(8) . 2_565
C6B N2B Zn1B 118.8(10) . 2_565
C6B N2B C7B 117.7(12) . .
C1Y N18 Zn1B 118.6(12) . .
C3C N18 Zn1B 116.6(12) . .
C3C N18 C1Y 123.1(16) . .
N1B C5B C6B 113.0(12) . .
C4B C5B N1B 123.1(15) 2_565 .
C4B C5B C6B 123.3(15) 2_565 .
N2B C7B C9B 104.5(13) . .
C8B C7B N2B 107.3(12) . .
C8B C7B C9B 116.6(14) . .
C3B C3B C2B 127(4) 2_565 .
C3B C2B C1B 111(2) . .
N2B C6B C5B 121.3(13) . .
N18 C1Y C1_24 120.2(17) . .
C28 C1Y N18 116.3(19) . .
C28 C1Y C1_24 123.4(19) . .
C7B C9B C1_23 114.4(13) . .
C31 C2Z C28 127(2) . .
O1B C1B C2B 93(3) . .
N18 C3C C31 122.3(19) . .
C5B C4B N1B 124.4(15) 2_565 .
C1Y C28 C2Z 118(2) . .
O1B C31 C3C 121(2) . .
C2Z C31 O1B 126(2) . .
C2Z C31 C3C 112(2) . .
N1_4 Zn2A N3_10 152.4(11) . .
N1_4 Zn2A N4_10 89.7(11) . .
N1_4 Zn2A N2_11 79.6(11) . .
N1_5 Zn2A N1_4 109.5(13) . .
N1_5 Zn2A N3_10 96.8(12) . .
N1_5 Zn2A N4_10 107.4(15) . .
N1_5 Zn2A N1_11 84.4(12) . .
N1_5 Zn2A N2_11 159.9(12) . .
N4_10 Zn2A N3_10 74.1(8) . .
N4_10 Zn2A N2_11 90.1(12) . .
N1_11 Zn2A N1_4 99.6(12) . .
N1_11 Zn2A N3_10 91.0(9) . .
N1_11 Zn2A N4_10 161.7(11) . .
N1_11 Zn2A N2_11 76.2(8) . .
N2_11 Zn2A N3_10 78.2(9) . .
N2_5 Zn3A N2_10 86.4(14) . .
N2_5 Zn3A N3_12 153.0(13) . .
N1_6 Zn3A N2_5 129.1(15) . .
N1_6 Zn3A N2_10 144.5(14) . .
N1_6 Zn3A N3_12 74.2(13) . .
N1_6 Zn3A N4_12 103.9(14) . .
N1_10 Zn3A N2_5 108.3(15) . .
N1_10 Zn3A N1_6 87.7(13) . .
N1_10 Zn3A N2_10 78.3(10) . .
N1_10 Zn3A N3_12 83.4(12) . .
N1_10 Zn3A N4_12 149.1(11) . .
N2_10 Zn3A N3_12 71.9(11) . .
N4_12 Zn3A N2_5 86.6(12) . .
N4_12 Zn3A N2_10 75.8(10) . .
N4_12 Zn3A N3_12 72.8(8) . .
N2_4 Zn1A N3_11 89.6(13) . .
N2_4 Zn1A N4_11 99.5(12) . .
N2_4 Zn1A N1_12 93.5(12) . .
N2_4 Zn1A N2_12 160.8(12) . .
N2_6 Zn1A N2_4 99.2(16) . .
N2_6 Zn1A N3_11 162.6(14) . .
N2_6 Zn1A N4_11 91.0(13) . .
N2_6 Zn1A N1_12 104.3(16) . .
N2_6 Zn1A N2_12 97.0(13) . .
N4_11 Zn1A N3_11 72.6(8) . .
N4_11 Zn1A N2_12 90.5(8) . .
N1_12 Zn1A N3_11 90.0(11) . .
N1_12 Zn1A N4_11 158.0(10) . .
N1_12 Zn1A N2_12 72.3(8) . .
N2_12 Zn1A N3_11 77.7(9) . .
N2_1 Zn1 N2_3 99.3(8) . .
N2_1 Zn1 N3_7 91.5(7) . .
N2_1 Zn1 N4_7 103.0(8) . .
N2_1 Zn1 N1_8 90.6(8) . .
N2_1 Zn1 N2_8 161.0(7) . .
N2_3 Zn1 N3_7 161.6(6) . .
N2_3 Zn1 N4_7 89.3(7) . .
N2_3 Zn1 N2_8 94.0(7) . .
N4_7 Zn1 N3_7 73.8(5) . .
N4_7 Zn1 N2_8 90.6(5) . .
N1_8 Zn1 N2_3 103.9(8) . .
N1_8 Zn1 N3_7 90.7(7) . .
N1_8 Zn1 N4_7 159.4(7) . .
N1_8 Zn1 N2_8 72.9(6) . .
N2_8 Zn1 N3_7 79.4(5) . .
N2_2 Zn3 N1_3 86.9(8) . .
N2_2 Zn3 N3_8 165.1(7) . .
N2_2 Zn3 N1_9 97.3(7) . .
N2_2 Zn3 N2_9 93.0(8) . .
N1_3 Zn3 N3_8 100.6(9) . .
N1_3 Zn3 N1_9 89.1(7) . .
N1_3 Zn3 N2_9 162.9(7) . .
N3_8 Zn3 N2_9 83.6(6) . .
N4_8 Zn3 N2_2 91.6(7) . .
N4_8 Zn3 N1_3 102.5(8) . .
N4_8 Zn3 N3_8 74.3(6) . .
N4_8 Zn3 N1_9 165.7(7) . .
N4_8 Zn3 N2_9 94.6(6) . .
N1_9 Zn3 N3_8 95.6(7) . .
N1_9 Zn3 N2_9 73.9(6) . .
N1_1 Zn2 N1_2 107.7(7) . .
N1_1 Zn2 N1_7 102.1(7) . .
N1_1 Zn2 N2_7 86.0(7) . .
N1_1 Zn2 N3_9 159.3(6) . .
N1_1 Zn2 N4_9 90.2(6) . .
N1_2 Zn2 N1_7 91.3(7) . .
N1_2 Zn2 N2_7 162.9(7) . .
N1_2 Zn2 N3_9 89.4(7) . .
N1_7 Zn2 N2_7 75.5(6) . .
N1_7 Zn2 N3_9 88.6(6) . .
N2_7 Zn2 N3_9 79.6(6) . .
N4_9 Zn2 N1_2 103.5(8) . .
N4_9 Zn2 N1_7 156.9(7) . .
N4_9 Zn2 N2_7 86.2(7) . .
N4_9 Zn2 N3_9 74.2(6) . .
C9 C8 C7 117(2) . .
C8 C9 C10 117(2) . .
O1_23 C6 C7 101.0(16) . .
C9 C10 C11 103.1(15) . .
C8 C7 C6 102.8(15) . .
O2_23 C11 C10 102.0(17) . .
C4_1 O1_1 C6_1 118.2(18) . .
C13_1 O2_1 C11_1 124.4(17) . .
C1_1 N1_1 Zn2 121.3(12) . .
C5_1 N1_1 Zn2 122.4(13) . .
C5_1 N1_1 C1_1 116.3(15) . .
C12_1 N2_1 Zn1 116.0(14) . .
C16_1 N2_1 Zn1 122.7(16) . .
C16_1 N2_1 C12_1 117.3(17) . .
N1_1 C1_1 C2_1 123.3(16) . .
N1_1 C1_1 C12_9 117.6(16) . .
C2_1 C1_1 C12_9 119.0(17) . .
C1_1 C2_1 C3_1 117.0(18) . .
C2_1 C3_1 C4_1 122.2(19) . .
O1_1 C4_1 C3_1 133.4(18) . .
O1_1 C4_1 C5_1 112.1(16) . .
C3_1 C4_1 C5_1 114.0(17) . .
N1_1 C5_1 C4_1 126.5(18) . .
O1_1 C6_1 C7_1 103(2) . .
C6_1 C7_1 C8_1 103.3(17) . .
C9_1 C8_1 C7_1 119(2) . .
C8_1 C9_1 C10_1 117(2) . .
C9_1 C10_1 C11_1 103.6(16) . .
O2_1 C11_1 C10_1 99.9(19) . .
C13_1 C12_1 N2_1 117.8(19) . .
C12_1 C13_1 O2_1 115.2(18) . .
C12_1 C13_1 C14_1 123(2) . .
C14_1 C13_1 O2_1 121.1(19) . .
C15_1 C14_1 C13_1 117(2) . .
C14_1 C15_1 C16_1 125(2) . .
N2_1 C16_1 C15_1 117.4(19) . .
N2_1 C16_1 C1_8 114(2) . .
C15_1 C16_1 C1_8 128(2) . .
C4_2 O1_2 C6_2 118(2) . .
C13_2 O2_2 C11_2 125.2(18) . .
C1_2 N1_2 Zn2 116.1(14) . .
C5_2 N1_2 Zn2 122.2(13) . .
C5_2 N1_2 C1_2 120.9(17) . .
C12_2 N2_2 Zn3 118.5(12) . .
C16_2 N2_2 Zn3 123.8(14) . .
C16_2 N2_2 C12_2 117.0(16) . .
N1_2 C1_2 C2_2 122.6(17) . .
N1_2 C1_2 C1_7 122.0(17) . .
C2_2 C1_2 C1_7 115.3(17) . .
C3_2 C2_2 C1_2 114.2(19) . .
C2_2 C3_2 C4_2 123(2) . .
O1_2 C4_2 C3_2 116.3(19) . .
O1_2 C4_2 C5_2 124.3(19) . .
C5_2 C4_2 C3_2 117.2(18) . .
N1_2 C5_2 C4_2 120.0(17) . .
O1_2 C6_2 C7_2 103(2) . .
C6_2 C7_2 C8_2 101.0(15) . .
C9_2 C8_2 C7_2 114.4(19) . .
C8_2 C9_2 C10_2 123(2) . .
C9_2 C10_2 C11_2 103.3(16) . .
O2_2 C11_2 C10_2 107(2) . .
C13_2 C12_2 N2_2 119(2) . .
C12_2 C13_2 O2_2 118(2) . .
C14_2 C13_2 O2_2 117(2) . .
C14_2 C13_2 C12_2 123(2) . .
C15_2 C14_2 C13_2 116(2) . .
C14_2 C15_2 C16_2 128(2) . .
N2_2 C16_2 C15_2 117.1(19) . .
N2_2 C16_2 C12_8 113.0(17) . .
C15_2 C16_2 C12_8 130(2) . .
C4_3 O1_3 C6_3 125(3) . .
C13_3 O2_3 C11_3 145(3) . .
C1_3 N1_3 Zn3 123.6(14) . .
C5_3 N1_3 Zn3 116.6(15) . .
C5_3 N1_3 C1_3 118.5(17) . .
C12_3 N2_3 Zn1 118.8(14) . .
C16_3 N2_3 Zn1 125.3(14) . .
C16_3 N2_3 C12_3 115.0(17) . .
N1_3 C1_3 C2_3 122.0(18) . .
N1_3 C1_3 C1_9 118(2) . .
C2_3 C1_3 C1_9 120(2) . .
C3_3 C2_3 C1_3 118(2) . .
C2_3 C3_3 C4_3 121(2) . .
O1_3 C4_3 C3_3 120(2) . .
O1_3 C4_3 C5_3 124(2) . .
C5_3 C4_3 C3_3 116(2) . .
N1_3 C5_3 C4_3 124(2) . .
O1_3 C6_3 C7_3 104(2) . .
C6_3 C7_3 C8_3 101.8(17) . .
C9_3 C8_3 C7_3 115(2) . .
C8_3 C9_3 C10_3 120(2) . .
C9_3 C10_3 C11_3 105.5(15) . .
O2_3 C11_3 C10_3 104(3) . .
C13_3 C12_3 N2_3 123(2) . .
C12_3 C13_3 O2_3 110(2) . .
C12_3 C13_3 C14_3 121(2) . .
C14_3 C13_3 O2_3 129(2) . .
C15_3 C14_3 C13_3 119(3) . .
C14_3 C15_3 C16_3 125(3) . .
N2_3 C16_3 C15_3 117.6(19) . .
N2_3 C16_3 C12_7 115.7(18) . .
C15_3 C16_3 C12_7 126(2) . .
C4_4 O1_4 C6_4 116(3) . .
C13_4 O2_4 C11_4 121(2) . .
C1_4 N1_4 Zn2A 118.1(19) . .
C5_4 N1_4 Zn2A 127(2) . .
C5_4 N1_4 C1_4 114(2) . .
C12_4 N2_4 Zn1A 122(2) . .
C16_4 N2_4 Zn1A 123(2) . .
C16_4 N2_4 C12_4 115(2) . .
N1_4 C1_4 C2_4 126(2) . .
N1_4 C1_4 C12_10 118(3) . .
C2_4 C1_4 C12_10 116(3) . .
C3_4 C2_4 C1_4 117(3) . .
C2_4 C3_4 C4_4 119(3) . .
O1_4 C4_4 C3_4 120(2) . .
O1_4 C4_4 C5_4 121(3) . .
C5_4 C4_4 C3_4 118(2) . .
N1_4 C5_4 C4_4 126(3) . .
O1_4 C6_4 C7_4 105(3) . .
C6_4 C7_4 C8_4 102.4(17) . .
C9_4 C8_4 C7_4 113(2) . .
C8_4 C9_4 C10_4 118(2) . .
C9_4 C10_4 C11_4 102.8(18) . .
C10_4 C11_4 O2_4 102(2) . .
C13_4 C12_4 N2_4 119(2) . .
C12_4 C13_4 O2_4 114(3) . .
C14_4 C13_4 O2_4 119(3) . .
C14_4 C13_4 C12_4 124(3) . .
C15_4 C14_4 C13_4 117(3) . .
C14_4 C15_4 C16_4 125(3) . .
N2_4 C16_4 C15_4 120(3) . .
N2_4 C16_4 C1_12 110(3) . .
C15_4 C16_4 C1_12 129(3) . .
C4_5 O1_5 C6_5 118(3) . .
C13_5 O2_5 C11_5 129(3) . .
C1_5 N1_5 Zn2A 129(2) . .
C5_5 N1_5 Zn2A 111(2) . .
C5_5 N1_5 C1_5 118(2) . .
C12_5 N2_5 Zn3A 121(2) . .
C16_5 N2_5 Zn3A 118(2) . .
C16_5 N2_5 C12_5 120(2) . .
N1_5 C1_5 C2_5 125(2) . .
N1_5 C1_5 C1_11 118(3) . .
C2_5 C1_5 C1_11 113(3) . .
C3_5 C2_5 C1_5 113(2) . .
C2_5 C3_5 C4_5 121(2) . .
O1_5 C4_5 C3_5 124(3) . .
O1_5 C4_5 C5_5 115(3) . .
C5_5 C4_5 C3_5 117(2) . .
N1_5 C5_5 C4_5 121(3) . .
O1_5 C6_5 C7_5 100(3) . .
C8_5 C7_5 C6_5 101.5(17) . .
C9_5 C8_5 C7_5 117(2) . .
C8_5 C9_5 C10_5 116(2) . .
C9_5 C10_5 C11_5 103.3(17) . .
O2_5 C11_5 C10_5 102(2) . .
C13_5 C12_5 N2_5 117(2) . .
C12_5 C13_5 O2_5 112(3) . .
C14_5 C13_5 O2_5 123(3) . .
C14_5 C13_5 C12_5 123(3) . .
C15_5 C14_5 C13_5 120(3) . .
C14_5 C15_5 C16_5 123(3) . .
N2_5 C16_5 C15_5 117(3) . .
N2_5 C16_5 C12_12 115(3) . .
C15_5 C16_5 C12_12 128(3) . .
C4_6 O1_6 C6_6 127(3) . .
C13_6 O2_6 C11_6 125(4) . .
C1_6 N1_6 Zn3A 113(2) . .
C5_6 N1_6 Zn3A 130(2) . .
C5_6 N1_6 C1_6 117(2) . .
C12_6 N2_6 Zn1A 118(3) . .
C16_6 N2_6 Zn1A 122(3) . .
C16_6 N2_6 C12_6 116(2) . .
N1_6 C1_6 C2_6 125(2) . .
N1_6 C1_6 C1_10 122(3) . .
C2_6 C1_6 C1_10 113(3) . .
C3_6 C2_6 C1_6 114(3) . .
C2_6 C3_6 C4_6 119(3) . .
O1_6 C4_6 C3_6 117(3) . .
O1_6 C4_6 C5_6 119(3) . .
C5_6 C4_6 C3_6 114(3) . .
N1_6 C5_6 C4_6 122(2) . .
O1_6 C6_6 C7_6 102(3) . .
C8_6 C7_6 C6_6 102.6(18) . .
C9_6 C8_6 C7_6 117(2) . .
C8_6 C9_6 C10_6 117(2) . .
C9_6 C10_6 C11_6 104.7(18) . .
C10_6 C11_6 O2_6 104(3) . .
C13_6 C12_6 N2_6 119(3) . .
C12_6 C13_6 O2_6 116(3) . .
C12_6 C13_6 C14_6 124(3) . .
C14_6 C13_6 O2_6 120(3) . .
C15_6 C14_6 C13_6 117(3) . .
C14_6 C15_6 C16_6 124(3) . .
N2_6 C16_6 C15_6 119(3) . .
N2_6 C16_6 C12_11 121(3) . .
C15_6 C16_6 C12_11 120(3) . .
C2_7 N1_7 Zn2 124.7(13) . .
C4_7 N1_7 Zn2 119.4(11) . .
C4_7 N1_7 C2_7 115.1(16) . .
C5_7 N2_7 Zn2 107.8(10) . .
C7_7 N2_7 Zn2 137.2(13) . .
C7_7 N2_7 C5_7 113.8(15) . .
C6_7 N3_7 Zn1 135.0(11) . .
C6_7 N3_7 C8_7 111.8(12) . .
C8_7 N3_7 Zn1 111.0(9) . .
C9_7 N4_7 Zn1 118.6(12) . .
C9_7 N4_7 C10_7 115.9(15) . .
C10_7 N4_7 Zn1 125.2(12) . .
C2_7 C1_7 C1_2 110.0(15) . .
N1_7 C2_7 C3_7 110.1(16) . .
C1_7 C2_7 N1_7 102.7(15) . .
C1_7 C2_7 C3_7 114.9(19) . .
N1_7 C4_7 C5_7 120.0(16) . .
N2_7 C5_7 C4_7 114.3(14) . .
C6_7 C5_7 N2_7 122.4(14) . .
C6_7 C5_7 C4_7 123.2(15) . .
C5_7 C6_7 N3_7 124.8(15) . .
N2_7 C7_7 C8_7 123.4(16) . .
N3_7 C8_7 C9_7 112.2(13) . .
C7_7 C8_7 N3_7 123.7(13) . .
C7_7 C8_7 C9_7 122.9(14) . .
N4_7 C9_7 C8_7 119.9(17) . .
N4_7 C10_7 C12_7 108.0(15) . .
C11_7 C10_7 N4_7 106.7(14) . .
C11_7 C10_7 C12_7 111.0(16) . .
C16_3 C12_7 C10_7 121.7(17) . .
C2_8 N1_8 Zn1 120.5(15) . .
C4_8 N1_8 Zn1 121.6(14) . .
C4_8 N1_8 C2_8 117.7(19) . .
C5_8 N2_8 Zn1 114.0(9) . .
C7_8 N2_8 Zn1 131.0(11) . .
C7_8 N2_8 C5_8 115.1(13) . .
C6_8 N3_8 Zn3 133.6(13) . .
C6_8 N3_8 C8_8 113.4(16) . .
C8_8 N3_8 Zn3 111.8(11) . .
C9_8 N4_8 Zn3 117.8(12) . .
C9_8 N4_8 C10_8 119.9(15) . .
C10_8 N4_8 Zn3 122.0(12) . .
C2_8 C1_8 C16_1 109(2) . .
N1_8 C2_8 C1_8 109(2) . .
N1_8 C2_8 C3_8 110(2) . .
C1_8 C2_8 C3_8 116(2) . .
N1_8 C4_8 C5_8 120.6(19) . .
N2_8 C5_8 C4_8 110.2(14) . .
C6_8 C5_8 N2_8 121.9(14) . .
C6_8 C5_8 C4_8 127.9(16) . .
C5_8 C6_8 N3_8 124.9(17) . .
N2_8 C7_8 C8_8 120.4(16) . .
N3_8 C8_8 C9_8 110.9(16) . .
C7_8 C8_8 N3_8 123.7(16) . .
C7_8 C8_8 C9_8 125.3(16) . .
N4_8 C9_8 C8_8 121.7(17) . .
C11_8 C10_8 N4_8 108.4(15) . .
C11_8 C10_8 C12_8 116.8(19) . .
C12_8 C10_8 N4_8 107.2(14) . .
C10_8 C12_8 C16_2 116.3(16) . .
C2_9 N1_9 Zn3 121.6(15) . .
C4_9 N1_9 Zn3 113.3(12) . .
C4_9 N1_9 C2_9 124.5(17) . .
C5_9 N2_9 Zn3 112.1(10) . .
C7_9 N2_9 Zn3 130.5(11) . .
C7_9 N2_9 C5_9 116.4(14) . .
C6_9 N3_9 Zn2 138.8(12) . .
C6_9 N3_9 C8_9 112.9(14) . .
C8_9 N3_9 Zn2 107.3(10) . .
C9_9 N4_9 Zn2 122.2(12) . .
C9_9 N4_9 C10_9 114.6(14) . .
C10_9 N4_9 Zn2 123.1(12) . .
C2_9 C1_9 C1_3 115(2) . .
N1_9 C2_9 C1_9 108.9(19) . .
N1_9 C2_9 C3_9 112.7(17) . .
C3_9 C2_9 C1_9 112(2) . .
N1_9 C4_9 C5_9 125.0(17) . .
N2_9 C5_9 C4_9 112.9(15) . .
C6_9 C5_9 N2_9 119.2(14) . .
C6_9 C5_9 C4_9 127.7(16) . .
C5_9 C6_9 N3_9 127.0(16) . .
N2_9 C7_9 C8_9 123.6(14) . .
N3_9 C8_9 C9_9 116.9(14) . .
C7_9 C8_9 N3_9 120.8(13) . .
C7_9 C8_9 C9_9 122.3(14) . .
N4_9 C9_9 C8_9 117.0(15) . .
C11_9 C10_9 N4_9 112.0(17) . .
C11_9 C10_9 C12_9 113.8(16) . .
C12_9 C10_9 N4_9 108.1(15) . .
C10_9 C12_9 C1_1 110.8(16) . .
C2_10 N1_10 Zn3A 121(2) . .
C4_10 N1_10 Zn3A 119.9(18) . .
C4_10 N1_10 C2_10 118(2) . .
C5_10 N2_10 Zn3A 108.6(14) . .
C7_10 N2_10 Zn3A 135.3(17) . .
C7_10 N2_10 C5_10 116(2) . .
C6_10 N3_10 Zn2A 136.9(15) . .
C6_10 N3_10 C8_10 114.2(19) . .
C8_10 N3_10 Zn2A 106.9(13) . .
C9_10 N4_10 Zn2A 114.0(19) . .
C9_10 N4_10 C10_10 121(2) . .
C10_10 N4_10 Zn2A 121.7(19) . .
C2_10 C1_10 C1_6 97(3) . .
N1_10 C2_10 C1_10 105(3) . .
N1_10 C2_10 C3_10 110(2) . .
C1_10 C2_10 C3_10 113(3) . .
N1_10 C4_10 C5_10 119(2) . .
N2_10 C5_10 C4_10 111.6(18) . .
C6_10 C5_10 N2_10 120.0(18) . .
C6_10 C5_10 C4_10 128(2) . .
C5_10 C6_10 N3_10 125(2) . .
N2_10 C7_10 C8_10 124(2) . .
N3_10 C8_10 C9_10 115.2(19) . .
C7_10 C8_10 N3_10 120.6(18) . .
C7_10 C8_10 C9_10 124(2) . .
N4_10 C9_10 C8_10 124(2) . .
N4_10 C10_10 C12_10 106(2) . .
C11_10 C10_10 N4_10 115(3) . .
C11_10 C10_10 C12_10 114(2) . .
C1_4 C12_10 C10_10 114(3) . .
C2_11 N1_11 Zn2A 131(2) . .
C4_11 N1_11 Zn2A 114.7(15) . .
C4_11 N1_11 C2_11 114(2) . .
C5_11 N2_11 Zn2A 109.4(12) . .
C7_11 N2_11 Zn2A 134.6(16) . .
C7_11 N2_11 C5_11 115.2(19) . .
C6_11 N3_11 Zn1A 134.2(17) . .
C6_11 N3_11 C8_11 114.0(19) . .
C8_11 N3_11 Zn1A 110.0(13) . .
C9_11 N4_11 Zn1A 119.6(15) . .
C9_11 N4_11 C10_11 115.8(19) . .
C10_11 N4_11 Zn1A 124.5(16) . .
C2_11 C1_11 C1_5 117(3) . .
N1_11 C2_11 C1_11 106(2) . .
N1_11 C2_11 C3_11 108(2) . .
C1_11 C2_11 C3_11 113(3) . .
N1_11 C4_11 C5_11 122(2) . .
N2_11 C5_11 C4_11 113.5(18) . .
C6_11 C5_11 N2_11 120.9(17) . .
C6_11 C5_11 C4_11 124.4(19) . .
C5_11 C6_11 N3_11 126(2) . .
N2_11 C7_11 C8_11 123(2) . .
N3_11 C8_11 C9_11 112.4(19) . .
C7_11 C8_11 N3_11 121.2(18) . .
C7_11 C8_11 C9_11 126(2) . .
N4_11 C9_11 C8_11 123(2) . .
C11_11 C10_11 N4_11 111(2) . .
C11_11 C10_11 C12_11 114(2) . .
C12_11 C10_11 N4_11 106.5(19) . .
C10_11 C12_11 C16_6 109(2) . .
C2_12 N1_12 Zn1A 116(2) . .
C4_12 N1_12 Zn1A 123.7(18) . .
C4_12 N1_12 C2_12 121(3) . .
C5_12 N2_12 Zn1A 111.9(12) . .
C7_12 N2_12 Zn1A 135.3(17) . .
C7_12 N2_12 C5_12 112.5(18) . .
C6_12 N3_12 Zn3A 132.3(16) . .
C6_12 N3_12 C8_12 114.3(19) . .
C8_12 N3_12 Zn3A 113.2(13) . .
C9_12 N4_12 Zn3A 121.3(16) . .
C9_12 N4_12 C10_12 117(2) . .
C10_12 N4_12 Zn3A 120.1(16) . .
C2_12 C1_12 C16_4 111(3) . .
N1_12 C2_12 C1_12 110(3) . .
N1_12 C2_12 C3_12 114(3) . .
C1_12 C2_12 C3_12 118(3) . .
N1_12 C4_12 C5_12 119(2) . .
N2_12 C5_12 C4_12 111.9(18) . .
C6_12 C5_12 N2_12 121.8(18) . .
C6_12 C5_12 C4_12 126(2) . .
C5_12 C6_12 N3_12 125(2) . .
N2_12 C7_12 C8_12 126(2) . .
N3_12 C8_12 C9_12 112.7(18) . .
C7_12 C8_12 N3_12 120.1(18) . .
C7_12 C8_12 C9_12 127(2) . .
N4_12 C9_12 C8_12 120(2) . .
N4_12 C10_12 C12_12 106.0(19) . .
C11_12 C10_12 N4_12 108(2) . .
C11_12 C10_12 C12_12 114(2) . .
C10_12 C12_12 C16_5 112(2) . .
F1_13 B1_13 F2_13 104(2) . .
F1_13 B1_13 F4_13 116(2) . .
F3_13 B1_13 F1_13 113(2) . .
F3_13 B1_13 F2_13 114(2) . .
F3_13 B1_13 F4_13 105(2) . .
F4_13 B1_13 F2_13 103(2) . .
F1_14 B1_14 F2_14 112.0(13) . .
F1_14 B1_14 F4_14 109.1(13) . .
F3_14 B1_14 F1_14 112.5(13) . .
F3_14 B1_14 F2_14 106.7(12) . .
F3_14 B1_14 F4_14 109.9(13) . .
F4_14 B1_14 F2_14 106.4(13) . .
F1_15 B1_15 F2_15 113(3) . .
F1_15 B1_15 F4_15 111(3) . .
F3_15 B1_15 F1_15 114(3) . .
F3_15 B1_15 F2_15 103(3) . .
F3_15 B1_15 F4_15 110(3) . .
F4_15 B1_15 F2_15 106(3) . .
F1_16 B1_16 F2_16 110.9(17) . .
F1_16 B1_16 F4_16 114(2) . .
F2_16 B1_16 F4_16 101.3(17) . .
F3_16 B1_16 F1_16 112.5(19) . .
F3_16 B1_16 F2_16 114.6(19) . .
F3_16 B1_16 F4_16 102.7(19) . .
F1_17 B1_17 F2_17 112.0(12) . .
F1_17 B1_17 F4_17 110.9(12) . .
F2_17 B1_17 F4_17 103.5(11) . .
F3_17 B1_17 F1_17 113.4(12) . .
F3_17 B1_17 F2_17 108.7(12) . .
F3_17 B1_17 F4_17 107.8(12) . .
F1_18 B1_18 F2_18 111.0(14) . .
F1_18 B1_18 F4_18 110.5(14) . .
F3_18 B1_18 F1_18 113.9(14) . .
F3_18 B1_18 F2_18 108.8(14) . .
F3_18 B1_18 F4_18 107.0(13) . .
F4_18 B1_18 F2_18 105.2(13) . .
F1_19 B1_19 F2_19 112(3) . .
F1_19 B1_19 F4_19 109(3) . .
F3_19 B1_19 F1_19 112(3) . .
F3_19 B1_19 F2_19 103(3) . .
F3_19 B1_19 F4_19 113(3) . .
F4_19 B1_19 F2_19 108(3) . .
F1_20 B1_20 F2_20 112(2) . .
F1_20 B1_20 F4_20 114(2) . .
F3_20 B1_20 F1_20 114(2) . .
F3_20 B1_20 F2_20 109(2) . .
F3_20 B1_20 F4_20 105(2) . .
F4_20 B1_20 F2_20 102.8(19) . .
F1_21 B1_21 F2_21 108(2) . .
F1_21 B1_21 F4_21 110(2) . .
F3_21 B1_21 F1_21 120(2) . .
F3_21 B1_21 F2_21 108(2) . .
F3_21 B1_21 F4_21 108(2) . .
F4_21 B1_21 F2_21 101(2) . .
C4_23 O1_23 C6 125(2) . .
C4_23 O1_23 C6_23 124(3) . .
C13_23 O2_23 C11 123(2) . .
C13_23 O2_23 C11_23 142(2) . .
C1_23 N1_23 Zn1B 123.0(9) . 2_565
C5_23 N1_23 Zn1B 120.2(11) . 2_565
C5_23 N1_23 C1_23 116.8(13) . .
C12_23 N2_23 Zn2B 120.8(10) . .
C16_23 N2_23 Zn2B 122.0(10) . .
C16_23 N2_23 C12_23 116.6(13) . .
N1_23 C1_23 C9B 114.2(12) . .
N1_23 C1_23 C2_23 122.3(13) . .
C2_23 C1_23 C9B 123.3(13) . .
C3_23 C2_23 C1_23 118.2(14) . .
C2_23 C3_23 C4_23 120.3(15) . .
O1_23 C4_23 C3_23 124.5(16) . .
O1_23 C4_23 C5_23 117.9(16) . .
C3_23 C4_23 C5_23 116.9(15) . .
N1_23 C5_23 C4_23 124.8(15) . .
O1_23 C6_23 C7_23 102.4(16) . .
C8_23 C7_23 C6_23 103.0(13) . .
C9_23 C8_23 C7_23 117.2(19) . .
C8_23 C9_23 C10_23 117.1(19) . .
C9_23 C10_23 C11_23 102.9(13) . .
O2_23 C11_23 C10_23 101.6(16) . .
C13_23 C12_23 N2_23 119.0(16) . .
C12_23 C13_23 O2_23 115.6(16) . .
C14_23 C13_23 O2_23 120.5(17) . .
C14_23 C13_23 C12_23 123.1(18) . .
C15_23 C14_23 C13_23 115.6(19) . .
C14_23 C15_23 C16_23 127(2) . .
N2_23 C16_23 C15_23 117.6(15) . .
N2_23 C16_23 C12_24 116.2(14) . .
C15_23 C16_23 C12_24 126.2(16) . .
C2_24 N1_24 Zn1B 122.3(9) . .
C4_24 N1_24 Zn1B 119.5(9) . .
C4_24 N1_24 C2_24 118.1(12) . .
C5_24 N2_24 Zn1B 110.7(7) . .
C7_24 N2_24 Zn1B 136.6(9) . .
C7_24 N2_24 C5_24 111.6(10) . .
C6_24 N3_24 Zn2B 136.0(8) . .
C6_24 N3_24 C8_24 113.0(10) . .
C8_24 N3_24 Zn2B 110.8(7) . .
C9_24 N4_24 Zn2B 115.9(9) . .
C9_24 N4_24 C10_24 118.6(11) . .
C10_24 N4_24 Zn2B 125.4(8) . .
C1Y C1_24 C2_24 111.7(14) . .
N1_24 C2_24 C1_24 110.8(13) . .
N1_24 C2_24 C3_24 108.4(13) . .
C1_24 C2_24 C3_24 115.6(14) . .
N1_24 C4_24 C5_24 118.4(12) . .
N2_24 C5_24 C4_24 114.2(10) . .
C6_24 C5_24 N2_24 122.4(11) . .
C6_24 C5_24 C4_24 123.3(12) . .
C5_24 C6_24 N3_24 125.1(13) . .
N2_24 C7_24 C8_24 127.5(12) . .
N3_24 C8_24 C9_24 113.3(10) . .
C7_24 C8_24 N3_24 120.2(10) . .
C7_24 C8_24 C9_24 126.4(11) . .
N4_24 C9_24 C8_24 122.8(12) . .
N4_24 C10_24 C12_24 105.1(12) . .
C11_24 C10_24 N4_24 109.2(12) . .
C11_24 C10_24 C12_24 110.9(13) . .
C16_23 C12_24 C10_24 115.9(14) . .

loop_
_geom_bond_atom_site_label_1
_geom_bond_atom_site_label_2
_geom_bond_distance
_geom_bond_site_symmetry_2
Zn1B N1B 2.318(12) 2_565
Zn1B N2B 2.109(11) 2_565
Zn1B N18 2.118(14) .
Zn1B N1_23 2.055(12) 2_565
Zn1B N1_24 2.095(11) .
Zn1B N2_24 2.266(11) .
Zn2B N2_23 2.101(12) .
Zn2B N2_23 2.101(12) 2_565
Zn2B N3_24 2.302(10) .
Zn2B N3_24 2.302(10) 2_565
Zn2B N4_24 2.085(10) 2_565
Zn2B N4_24 2.085(10) .
O1B C1B 1.41(2) .
O1B C31 1.41(2) .
N1B C5B 1.368(19) .
N1B C4B 1.333(19) .
N2B C7B 1.52(2) .
N2B C6B 1.246(15) .
N18 C1Y 1.40(2) .
N18 C3C 1.32(2) .
C5B C6B 1.49(2) .
C5B C4B 1.322(18) 2_565
C7B C8B 1.51(2) .
C7B C9B 1.53(2) .
C3B C3B 1.32(3) 2_565
C3B C2B 1.40(2) .
C2B C1B 1.51(2) .
C1Y C28 1.38(3) .
C1Y C1_24 1.44(2) .
C9B C1_23 1.56(2) .
C2Z C28 1.39(3) .
C2Z C31 1.34(3) .
C3C C31 1.43(3) .
Zn2A N1_4 2.13(3) .
Zn2A N1_5 2.02(3) .
Zn2A N3_10 2.41(2) .
Zn2A N4_10 2.17(3) .
Zn2A N1_11 2.13(3) .
Zn2A N2_11 2.25(2) .
Zn3A N2_5 2.14(3) .
Zn3A N1_6 1.98(3) .
Zn3A N1_10 1.92(3) .
Zn3A N2_10 2.23(3) .
Zn3A N3_12 2.33(3) .
Zn3A N4_12 2.10(3) .
Zn1A N2_4 2.02(3) .
Zn1A N2_6 2.01(4) .
Zn1A N3_11 2.40(2) .
Zn1A N4_11 2.10(2) .
Zn1A N1_12 2.09(3) .
Zn1A N2_12 2.34(2) .
Zn1 N2_1 2.07(2) .
Zn1 N2_3 2.115(18) .
Zn1 N3_7 2.304(14) .
Zn1 N4_7 2.134(17) .
Zn1 N1_8 2.09(2) .
Zn1 N2_8 2.292(14) .
Zn3 N2_2 2.177(18) .
Zn3 N1_3 2.21(2) .
Zn3 N3_8 2.292(19) .
Zn3 N4_8 2.060(18) .
Zn3 N1_9 2.25(2) .
Zn3 N2_9 2.321(18) .
Zn2 N1_1 2.041(16) .
Zn2 N1_2 2.058(19) .
Zn2 N1_7 2.060(18) .
Zn2 N2_7 2.332(17) .
Zn2 N3_9 2.353(17) .
Zn2 N4_9 2.054(18) .
C8 C9 1.34(2) .
C8 C7 1.538(17) .
C9 C10 1.539(17) .
C6 C7 1.561(17) .
C6 O1_23 1.48(2) .
C10 C11 1.554(17) .
C11 O2_23 1.48(2) .
O1_1 C4_1 1.330(19) .
O1_1 C6_1 1.44(2) .
O2_1 C11_1 1.53(2) .
O2_1 C13_1 1.47(2) .
N1_1 C1_1 1.379(18) .
N1_1 C5_1 1.306(18) .
N2_1 C12_1 1.39(2) .
N2_1 C16_1 1.34(2) .
C1_1 C2_1 1.381(19) .
C1_1 C12_9 1.50(2) .
C2_1 C3_1 1.39(2) .
C3_1 C4_1 1.39(2) .
C4_1 C5_1 1.42(2) .
C6_1 C7_1 1.533(17) .
C7_1 C8_1 1.535(17) .
C8_1 C9_1 1.338(18) .
C9_1 C10_1 1.531(17) .
C10_1 C11_1 1.546(17) .
C12_1 C13_1 1.30(2) .
C13_1 C14_1 1.34(2) .
C14_1 C15_1 1.23(2) .
C15_1 C16_1 1.37(2) .
C16_1 C1_8 1.52(2) .
O1_2 C4_2 1.34(2) .
O1_2 C6_2 1.43(2) .
O2_2 C11_2 1.53(3) .
O2_2 C13_2 1.46(2) .
N1_2 C1_2 1.372(18) .
N1_2 C5_2 1.30(2) .
N2_2 C12_2 1.43(2) .
N2_2 C16_2 1.327(18) .
C1_2 C2_2 1.41(2) .
C1_2 C1_7 1.50(2) .
C2_2 C3_2 1.34(2) .
C3_2 C4_2 1.43(2) .
C4_2 C5_2 1.39(2) .
C6_2 C7_2 1.538(17) .
C7_2 C8_2 1.559(17) .
C8_2 C9_2 1.325(17) .
C9_2 C10_2 1.508(17) .
C10_2 C11_2 1.558(17) .
C12_2 C13_2 1.34(2) .
C13_2 C14_2 1.33(2) .
C14_2 C15_2 1.25(2) .
C15_2 C16_2 1.38(2) .
C16_2 C12_8 1.53(2) .
O1_3 C4_3 1.33(2) .
O1_3 C6_3 1.44(3) .
O2_3 C11_3 1.53(3) .
O2_3 C13_3 1.44(2) .
N1_3 C1_3 1.365(19) .
N1_3 C5_3 1.29(2) .
N2_3 C12_3 1.40(2) .
N2_3 C16_3 1.363(19) .
C1_3 C2_3 1.39(2) .
C1_3 C1_9 1.52(2) .
C2_3 C3_3 1.36(2) .
C3_3 C4_3 1.40(2) .
C4_3 C5_3 1.39(2) .
C6_3 C7_3 1.548(17) .
C7_3 C8_3 1.554(17) .
C8_3 C9_3 1.343(18) .
C9_3 C10_3 1.529(18) .
C10_3 C11_3 1.545(18) .
C12_3 C13_3 1.33(2) .
C13_3 C14_3 1.33(2) .
C14_3 C15_3 1.25(2) .
C15_3 C16_3 1.40(2) .
C16_3 C12_7 1.50(2) .
O1_4 C4_4 1.34(2) .
O1_4 C6_4 1.46(3) .
O2_4 C11_4 1.55(3) .
O2_4 C13_4 1.46(3) .
N1_4 C1_4 1.38(2) .
N1_4 C5_4 1.29(2) .
N2_4 C12_4 1.41(2) .
N2_4 C16_4 1.34(2) .
C1_4 C2_4 1.39(2) .
C1_4 C12_10 1.51(2) .
C2_4 C3_4 1.37(3) .
C3_4 C4_4 1.41(2) .
C4_4 C5_4 1.39(2) .
C6_4 C7_4 1.535(18) .
C7_4 C8_4 1.549(18) .
C8_4 C9_4 1.353(18) .
C9_4 C10_4 1.528(18) .
C10_4 C11_4 1.543(18) .
C12_4 C13_4 1.32(2) .
C13_4 C14_4 1.32(3) .
C14_4 C15_4 1.23(3) .
C15_4 C16_4 1.38(2) .
C16_4 C1_12 1.50(2) .
O1_5 C4_5 1.32(2) .
O1_5 C6_5 1.45(3) .
O2_5 C11_5 1.55(3) .
O2_5 C13_5 1.46(2) .
N1_5 C1_5 1.37(2) .
N1_5 C5_5 1.30(2) .
N2_5 C12_5 1.39(2) .
N2_5 C16_5 1.34(2) .
C1_5 C2_5 1.40(2) .
C1_5 C1_11 1.50(2) .
C2_5 C3_5 1.36(3) .
C3_5 C4_5 1.41(2) .
C4_5 C5_5 1.41(2) .
C6_5 C7_5 1.545(18) .
C7_5 C8_5 1.537(18) .
C8_5 C9_5 1.340(18) .
C9_5 C10_5 1.530(18) .
C10_5 C11_5 1.552(18) .
C12_5 C13_5 1.33(2) .
C13_5 C14_5 1.32(3) .
C14_5 C15_5 1.25(3) .
C15_5 C16_5 1.39(2) .
C16_5 C12_12 1.52(2) .
O1_6 C4_6 1.33(2) .
O1_6 C6_6 1.43(3) .
O2_6 C11_6 1.54(3) .
O2_6 C13_6 1.47(3) .
N1_6 C1_6 1.37(2) .
N1_6 C5_6 1.29(2) .
N2_6 C12_6 1.40(3) .
N2_6 C16_6 1.34(2) .
C1_6 C2_6 1.39(2) .
C1_6 C1_10 1.51(2) .
C2_6 C3_6 1.37(3) .
C3_6 C4_6 1.42(3) .
C4_6 C5_6 1.40(2) .
C6_6 C7_6 1.548(18) .
C7_6 C8_6 1.543(18) .
C8_6 C9_6 1.345(18) .
C9_6 C10_6 1.526(18) .
C10_6 C11_6 1.537(18) .
C12_6 C13_6 1.32(2) .
C13_6 C14_6 1.33(3) .
C14_6 C15_6 1.24(3) .
C15_6 C16_6 1.39(2) .
C16_6 C12_11 1.51(2) .
N1_7 C2_7 1.500(19) .
N1_7 C4_7 1.28(2) .
N2_7 C5_7 1.432(18) .
N2_7 C7_7 1.309(16) .
N3_7 C6_7 1.360(16) .
N3_7 C8_7 1.402(16) .
N4_7 C9_7 1.284(19) .
N4_7 C10_7 1.507(17) .
C1_7 C2_7 1.49(2) .
C2_7 C3_7 1.52(2) .
C4_7 C5_7 1.462(18) .
C5_7 C6_7 1.301(18) .
C7_7 C8_7 1.347(19) .
C8_7 C9_7 1.456(18) .
C10_7 C11_7 1.500(19) .
C10_7 C12_7 1.527(19) .
N1_8 C2_8 1.47(2) .
N1_8 C4_8 1.28(2) .
N2_8 C5_8 1.426(17) .
N2_8 C7_8 1.338(16) .
N3_8 C6_8 1.342(17) .
N3_8 C8_8 1.390(18) .
N4_8 C9_8 1.31(2) .
N4_8 C10_8 1.510(16) .
C1_8 C2_8 1.49(2) .
C2_8 C3_8 1.51(2) .
C4_8 C5_8 1.451(19) .
C5_8 C6_8 1.283(18) .
C7_8 C8_8 1.357(19) .
C8_8 C9_8 1.437(18) .
C10_8 C11_8 1.48(2) .
C10_8 C12_8 1.510(18) .
N1_9 C2_9 1.484(18) .
N1_9 C4_9 1.28(2) .
N2_9 C5_9 1.421(16) .
N2_9 C7_9 1.302(16) .
N3_9 C6_9 1.339(17) .
N3_9 C8_9 1.423(16) .
N4_9 C9_9 1.307(18) .
N4_9 C10_9 1.507(18) .
C1_9 C2_9 1.51(2) .
C2_9 C3_9 1.51(2) .
C4_9 C5_9 1.448(19) .
C5_9 C6_9 1.310(18) .
C7_9 C8_9 1.362(18) .
C8_9 C9_9 1.428(18) .
C10_9 C11_9 1.48(2) .
C10_9 C12_9 1.492(19) .
N1_10 C2_10 1.49(2) .
N1_10 C4_10 1.27(2) .
N2_10 C5_10 1.430(19) .
N2_10 C7_10 1.31(2) .
N3_10 C6_10 1.35(2) .
N3_10 C8_10 1.414(19) .
N4_10 C9_10 1.30(2) .
N4_10 C10_10 1.50(2) .
C1_10 C2_10 1.51(2) .
C2_10 C3_10 1.51(2) .
C4_10 C5_10 1.46(2) .
C5_10 C6_10 1.30(2) .
C7_10 C8_10 1.35(2) .
C8_10 C9_10 1.43(2) .
C10_10 C11_10 1.47(2) .
C10_10 C12_10 1.52(2) .
N1_11 C2_11 1.49(2) .
N1_11 C4_11 1.28(2) .
N2_11 C5_11 1.43(2) .
N2_11 C7_11 1.328(19) .
N3_11 C6_11 1.341(19) .
N3_11 C8_11 1.41(2) .
N4_11 C9_11 1.30(2) .
N4_11 C10_11 1.50(2) .
C1_11 C2_11 1.50(2) .
C2_11 C3_11 1.52(2) .
C4_11 C5_11 1.44(2) .
C5_11 C6_11 1.30(2) .
C7_11 C8_11 1.36(2) .
C8_11 C9_11 1.42(2) .
C10_11 C11_11 1.46(2) .
C10_11 C12_11 1.50(2) .
N1_12 C2_12 1.45(2) .
N1_12 C4_12 1.26(2) .
N2_12 C5_12 1.44(2) .
N2_12 C7_12 1.311(19) .
N3_12 C6_12 1.350(19) .
N3_12 C8_12 1.40(2) .
N4_12 C9_12 1.31(2) .
N4_12 C10_12 1.507(19) .
C1_12 C2_12 1.49(2) .
C2_12 C3_12 1.49(2) .
C4_12 C5_12 1.45(2) .
C5_12 C6_12 1.31(2) .
C7_12 C8_12 1.35(2) .
C8_12 C9_12 1.44(2) .
C10_12 C11_12 1.48(2) .
C10_12 C12_12 1.52(2) .
F1_13 B1_13 1.34(2) .
F2_13 B1_13 1.44(2) .
F3_13 B1_13 1.30(2) .
F4_13 B1_13 1.41(2) .
F1_14 B1_14 1.352(16) .
F2_14 B1_14 1.401(16) .
F3_14 B1_14 1.322(16) .
F4_14 B1_14 1.396(17) .
F1_15 B1_15 1.34(2) .
F2_15 B1_15 1.42(2) .
F3_15 B1_15 1.31(2) .
F4_15 B1_15 1.42(2) .
F1_16 B1_16 1.316(19) .
F2_16 B1_16 1.42(2) .
F3_16 B1_16 1.281(19) .
F4_16 B1_16 1.43(2) .
F1_17 B1_17 1.336(15) .
F2_17 B1_17 1.395(15) .
F3_17 B1_17 1.315(15) .
F4_17 B1_17 1.417(16) .
F1_18 B1_18 1.318(16) .
F2_18 B1_18 1.426(17) .
F3_18 B1_18 1.287(16) .
F4_18 B1_18 1.403(17) .
F1_19 B1_19 1.31(2) .
F2_19 B1_19 1.41(2) .
F3_19 B1_19 1.28(2) .
F4_19 B1_19 1.40(2) .
F1_20 B1_20 1.33(2) .
F2_20 B1_20 1.44(2) .
F3_20 B1_20 1.31(2) .
F4_20 B1_20 1.42(2) .
F1_21 B1_21 1.34(2) .
F2_21 B1_21 1.41(2) .
F3_21 B1_21 1.32(2) .
F4_21 B1_21 1.41(2) .
O1_23 C4_23 1.329(18) .
O1_23 C6_23 1.474(19) .
O2_23 C11_23 1.490(19) .
O2_23 C13_23 1.443(19) .
N1_23 C1_23 1.391(15) .
N1_23 C5_23 1.300(16) .
N2_23 C12_23 1.390(17) .
N2_23 C16_23 1.340(16) .
C1_23 C2_23 1.407(16) .
C2_23 C3_23 1.353(18) .
C3_23 C4_23 1.40(2) .
C4_23 C5_23 1.409(18) .
C6_23 C7_23 1.552(14) .
C7_23 C8_23 1.541(14) .
C8_23 C9_23 1.344(17) .
C9_23 C10_23 1.540(14) .
C10_23 C11_23 1.554(14) .
C12_23 C13_23 1.335(18) .
C13_23 C14_23 1.33(2) .
C14_23 C15_23 1.25(2) .
C15_23 C16_23 1.378(19) .
C16_23 C12_24 1.47(2) .
N1_24 C2_24 1.464(16) .
N1_24 C4_24 1.299(14) .
N2_24 C5_24 1.419(14) .
N2_24 C7_24 1.281(13) .
N3_24 C6_24 1.340(14) .
N3_24 C8_24 1.386(13) .
N4_24 C9_24 1.312(14) .
N4_24 C10_24 1.489(15) .
C1_24 C2_24 1.498(18) .
C2_24 C3_24 1.512(19) .
C4_24 C5_24 1.446(15) .
C5_24 C6_24 1.322(15) .
C7_24 C8_24 1.371(14) .
C8_24 C9_24 1.421(15) .
C10_24 C11_24 1.459(17) .
C10_24 C12_24 1.529(17) .

loop_
_smtbx_masks_void_nr
_smtbx_masks_void_average_x
_smtbx_masks_void_average_y
_smtbx_masks_void_average_z
_smtbx_masks_void_volume
_smtbx_masks_void_count_electrons
1 -0.875 0.185 0.500 4391.3 1161.2
